data_7125319
loop_
_publ_author_name
'Zhang, Pei'
'Wang, Xinchang'
'Xuan, Wei'
'Peng, Pixian'
'Li, Zhihao'
'Lu, Ruqiang'
'Wu, Shuang'
'Tian, Zhongqun'
'Cao, Xiaoyu'

_publ_section_title
;
 Chiral separation and characterization of triazatruxene-based
 face-rotating polyhedra: the role of non-covalent facial interactions.
;
_journal_issue 37
_journal_name_full 'Chemical communications (Cambridge, England)'
_journal_page_first 4685
_journal_page_last 4688
_journal_paper_doi 10.1039/c8cc02049c
_journal_volume 54
_journal_year 2018
_chemical_absolute_configuration syn
_chemical_formula_moiety 'C96 H108 N12'
_chemical_formula_sum 'C96 H108 N12'
_chemical_formula_weight 1429.94
_chemical_melting_point ?
_chemical_name_common S-CHDA-FRP-7
_space_group_crystal_system hexagonal
_space_group_IT_number 179
_space_group_name_Hall 'P 65 2 (0 0 1)'
_space_group_name_H-M_alt 'P 65 2 2'
_atom_sites_solution_hydrogens geom
_atom_sites_solution_primary direct
_atom_sites_solution_secondary difmap
_audit_creation_date 2017-10-08
_audit_creation_method
;
Olex2 1.2
(compiled 2017.03.28 svn.r3405 for OlexSys, GUI svn.r5381)
;
_audit_update_record
;
2017-10-08 deposited with the CCDC.
2018-04-09 downloaded from the CCDC.
;
_cell_angle_alpha 90
_cell_angle_beta 90
_cell_angle_gamma 120
_cell_formula_units_Z 18
_cell_length_a 23.3854(7)
_cell_length_b 23.3854(7)
_cell_length_c 89.444(2)
_cell_measurement_reflns_used 10836
_cell_measurement_temperature 150
_cell_measurement_theta_max 57.9660
_cell_measurement_theta_min 3.2710
_cell_volume 42362(2)
_computing_cell_refinement 'CrysAlisPro 1.171.38.41 (Rigaku OD, 2015)'
_computing_data_collection 'CrysAlisPro 1.171.38.41 (Rigaku OD, 2015)'
_computing_data_reduction 'CrysAlisPro 1.171.38.41 (Rigaku OD, 2015)'
_computing_molecular_graphics 'Olex2 (Dolomanov et al., 2009)'
_computing_publication_material 'Olex2 (Dolomanov et al., 2009)'
_computing_structure_refinement 'ShelXL (Sheldrick, 2015)'
_computing_structure_solution 'SIR2011 (Burla et al., 2007)'
_diffrn_ambient_temperature 150
_diffrn_detector 'CCD area detector'
_diffrn_detector_area_resol_mean 10.6525
_diffrn_detector_type 'Bruker-Nonius APEXII CCD area detector'
_diffrn_measured_fraction_theta_full 0.998
_diffrn_measured_fraction_theta_max 0.991
_diffrn_measurement_device 'Bruker-Nonius APEXII CCD area detector and D8 diffractometer'
_diffrn_measurement_device_type ZP622
_diffrn_measurement_method 'omega rotation'
_diffrn_radiation_collimation '0.2 mm sinlge-pinhole'
_diffrn_radiation_monochromator 'Silicon 111'
_diffrn_radiation_probe x-ray
_diffrn_radiation_type CuK\a
_diffrn_radiation_wavelength 1.54178
_diffrn_reflns_av_R_equivalents 0.0819
_diffrn_reflns_av_unetI/netI 0.0741
_diffrn_reflns_Laue_measured_fraction_full 0.998
_diffrn_reflns_Laue_measured_fraction_max 0.991
_diffrn_reflns_limit_h_max 28
_diffrn_reflns_limit_h_min -11
_diffrn_reflns_limit_k_max 27
_diffrn_reflns_limit_k_min -25
_diffrn_reflns_limit_l_max 107
_diffrn_reflns_limit_l_min -110
_diffrn_reflns_number 93184
_diffrn_reflns_point_group_measured_fraction_full 0.998
_diffrn_reflns_point_group_measured_fraction_max 0.986
_diffrn_reflns_theta_full 67.679
_diffrn_reflns_theta_max 72.972
_diffrn_reflns_theta_min 2.944
_diffrn_source synchrotron
_diffrn_source_type 'Bend magnet, Station 11.3.1, ALS, LBNL'
_exptl_absorpt_coefficient_mu 0.458
_exptl_absorpt_correction_T_max 1.00000
_exptl_absorpt_correction_T_min 0.21527
_exptl_absorpt_correction_type multi-scan
_exptl_absorpt_process_details
;
Empirical correction (ABSPACK) includes:
- Absorption correction using spherical harmonics
- Frame scaling
- Detector area scaling
;
_exptl_crystal_colour 'clear yellowish yellow'
_exptl_crystal_colour_lustre clear
_exptl_crystal_colour_modifier yellowish
_exptl_crystal_colour_primary yellow
_exptl_crystal_density_diffrn 1.009
_exptl_crystal_density_meas ?
_exptl_crystal_density_method 'not measured'
_exptl_crystal_description block
_exptl_crystal_F_000 13824
_exptl_crystal_size_max 0.4
_exptl_crystal_size_mid 0.3
_exptl_crystal_size_min 0.2
_exptl_transmission_factor_max 'not measured'
_exptl_transmission_factor_min 'not measured'
_refine_diff_density_max 0.391
_refine_diff_density_min -0.211
_refine_diff_density_rms 0.041
_refine_ls_abs_structure_details
;
 Flack x determined using 5841 quotients [(I+)-(I-)]/[(I+)+(I-)]
 (Parsons and Flack (2004), Acta Cryst. A60, s61).
;
_refine_ls_abs_structure_Flack 0.2(2)
_refine_ls_extinction_method none
_refine_ls_goodness_of_fit_ref 1.070
_refine_ls_hydrogen_treatment constr
_refine_ls_matrix_type full
_refine_ls_number_parameters 1476
_refine_ls_number_reflns 27811
_refine_ls_number_restraints 52
_refine_ls_restrained_S_all 1.080
_refine_ls_R_factor_all 0.1154
_refine_ls_R_factor_gt 0.0891
_refine_ls_shift/su_max 0.000
_refine_ls_shift/su_mean 0.000
_refine_ls_structure_factor_coef Fsqd
_refine_ls_weighting_details
;
 w=1/[\s^2^(Fo^2^)+(0.1218P)^2^+5.4292P]
 where P=(Fo^2^+2Fc^2^)/3
;
_refine_ls_weighting_scheme calc
_refine_ls_wR_factor_gt 0.2366
_refine_ls_wR_factor_ref 0.2613
_reflns_Friedel_coverage 0.767
_reflns_Friedel_fraction_full 0.999
_reflns_Friedel_fraction_max 0.979
_reflns_number_gt 19345
_reflns_number_total 27811
_reflns_threshold_expression 'I > 2\s(I)'
_cod_data_source_file c8cc02049c2.cif
_cod_data_source_block S-CHDA-FRP-7
_cod_depositor_comments
;
The following automatic conversions were performed:

data item '_chemical_melting_point' value 'not measured' was changed
to '?' -- the value is undefined or not given.

data item '_exptl_crystal_density_meas' value 'not measured' was
changed to '?' -- the value is perceived as not measured.

Automatic conversion script
Id: cif_fix_values 6909 2019-04-08 15:41:33Z antanas 
;
_cod_original_cell_volume 42361(3)
_cod_database_code 7125319
_shelxl_version_number 2013-2
_shelx_space_group_comment
;
The symmetry employed for this shelxl refinement is uniquely defined
by the following loop, which should always be used as a source of
symmetry information in preference to the above space-group names.
They are only intended as comments.
;
_shelx_estimated_absorpt_t_max 0.914
_shelx_estimated_absorpt_t_min 0.838
_olex2_refinement_description
;
1. Fixed Uiso
 At 1.2 times of:
  All C(H) groups, All C(H,H) groups, All C(H,H,H,H) groups
 At 1.5 times of:
  All C(H,H,H) groups
2. Restrained distances
 H6CA-H62
 2.5 with sigma of 0.02
3. Rigid bond restraints
 C7, C3FA
 with sigma for 1-2 distances of 0.01 and sigma for 1-3 distances of 0.01
 C50, N1BA
 with sigma for 1-2 distances of 0.01 and sigma for 1-3 distances of 0.01
 N67, C97
 with sigma for 1-2 distances of 0.01 and sigma for 1-3 distances of 0.01
 C2CA
 with sigma for 1-2 distances of 0.01 and sigma for 1-3 distances of 0.01
 C16, C22, C99, C82
 with sigma for 1-2 distances of 0.01 and sigma for 1-3 distances of 0.01
 N84, C2CA
 with sigma for 1-2 distances of 0.01 and sigma for 1-3 distances of 0.01
4. Uiso/Uaniso restraints and constraints
C3FA \\sim C7: within 1.7A with sigma of 0.04 and sigma for terminal atoms of
0.08
N1BA \\sim C50: within 1.7A with sigma of 0.04 and sigma for terminal atoms of
0.08
N67 \\sim C97: within 1.7A with sigma of 0.04 and sigma for terminal atoms of
0.08
N84 \\sim C2CA: within 1.7A with sigma of 0.04 and sigma for terminal atoms of
0.08
C22 \\sim C16 \\sim C99 \\sim C82: within 1.7A with sigma of 0.04 and sigma for
terminal atoms of 0.08
C2CA \\sim N84: within 1.7A with sigma of 0.04 and sigma for terminal atoms of
0.08
Uanis(C23) = Uanis(C23A)
Uanis(C17) = Uanis(C17A)
Uanis(C3FA) = Uanis(C3FB)
5. Others
 Sof(H49C)=Sof(H49D)=Sof(C23A)=Sof(H23D)=Sof(H23E)=Sof(H23F)=1-FVAR(1)
 Sof(H49A)=Sof(H49B)=Sof(C23)=Sof(H23A)=Sof(H23B)=Sof(H23C)=FVAR(1)
 Sof(H98C)=Sof(H98D)=Sof(C17A)=Sof(H17D)=Sof(H17E)=Sof(H17F)=1-FVAR(2)
 Sof(H98A)=Sof(H98B)=Sof(C17)=Sof(H17A)=Sof(H17B)=Sof(H17C)=FVAR(2)
 Sof(H7BC)=Sof(H7BD)=Sof(C3FB)=Sof(H3FD)=Sof(H3FE)=Sof(H3FF)=1-FVAR(3)
 Sof(H7AA)=Sof(H7AB)=Sof(C3FA)=Sof(H3FA)=Sof(H3FB)=Sof(H3FC)=FVAR(3)
6.a Ternary CH refined with riding coordinates:
 C5CA(H5CA), C4EA(H4EA), C0DA(H0DA), C2CA(H2CA), C2DA(H2DA), C9DA(H9DA),
 C1FA(H1FA), C5(H5), C6(H6)
6.b Secondary CH2 refined with riding coordinates:
 C3BA(H3BA,H3BB), C42(H42A,H42B), C45(H45A,H45B), C49(H49A,H49B), C49(H49C,
 H49D), C52(H52A,H52B), C65(H65A,H65B), C75(H75A,H75B), C76(H76A,H76B),
 C82(H82A,H82B), C83(H83A,H83B), C88(H88A,H88B), C90(H90A,H90B), C91(H91A,H91B),
  C94(H94A,H94B), C98(H98A,H98B), C98(H98C,H98D), C99(H99A,H99B), C101(H10A,
 H10B), C102(H10C,H10D), C9CA(H9CA,H9CB), C6CA(H6CA,H6CB), C0FA(H0FA,H0FB),
 C3CA(H3CA,H3CB), C4CA(H4CA,H4CB), C1DA(H1DA,H1DB), C3DA(H3DA,H3DB), C6DA(H6DA,
 H6DB), C8DA(H8DA,H8DB), C0EA(H0EA,H0EB), C3EA(H3EA,H3EB), C2FA(H2FA,H2FB),
 C3(H3A,H3B), C4(H4A,H4B), C7(H7AA,H7AB), C7(H7BC,H7BD), C8(H8A,H8B), C9(H9A,
 H9B), C10(H10E,H10F), C11(H11A,H11B), C12(H12A,H12B), C14(H14A,H14B), C15(H15A,
 H15B), C16(H16A,H16B), C18(H18A,H18B), C19(H19A,H19B), C20(H20A,H20B),
 C21(H21A,H21B)
6.c Me refined with riding coordinates:
 C17(H17A,H17B,H17C), C23(H23A,H23B,H23C), C2(H2A,H2B,H2C), C3FA(H3FA,H3FB,
 H3FC), C23A(H23D,H23E,H23F), C17A(H17D,H17E,H17F), C3FB(H3FD,H3FE,H3FF)
6.d Aromatic/amide H refined with riding coordinates:
 C0CA(H0CA), C8EA(H8EA), C3AA(H3AA), C4AA(H4AA), C2BA(H2BA), C4BA(H4BA),
 C6BA(H6BA), C26(H26), C30(H30), C31(H31), C35(H35), C37(H37), C41(H41),
 C44(H44), C47(H47), C51(H51), C54(H54), C55(H55), C56(H56), C62(H62), C63(H63),
  C69(H69), C71(H71), C72(H72), C74(H74), C79(H79), C80(H80), C87(H87),
 C89(H89), C93(H93), C100(H100), C8CA(H8CA), C7CA(H7CA), C9EA(H9EA), C4DA(H4DA),
  C5DA(H5DA)
6.e Idealised Me refined as rotating group:
 C1BA(H1BA,H1BB,H1BC), C2EA(H2EA,H2EB,H2EC), C22(H22A,H22B,H22C), C25(H25A,
 H25B,H25C), C1(H1A,H1B,H1C)
;
_olex2_submission_special_instructions 'No special instructions were received'

loop_
_space_group_symop_operation_xyz
'x, y, z'
'x-y, x, z+5/6'
'-y, x-y, z+2/3'
'-x, -y, z+1/2'
'-x+y, -x, z+1/3'
'y, -x+y, z+1/6'
'x-y, -y, -z'
'-x, -x+y, -z+1/3'
'y, x, -z+2/3'
'-y, -x, -z+1/6'
'-x+y, y, -z+1/2'
'x, x-y, -z+5/6'

loop_
_atom_site_label
_atom_site_type_symbol
_atom_site_fract_x
_atom_site_fract_y
_atom_site_fract_z
_atom_site_U_iso_or_equiv
_atom_site_adp_type
_atom_site_occupancy
_atom_site_site_symmetry_order
_atom_site_calc_flag
_atom_site_refinement_flags_posn
_atom_site_refinement_flags_adp
_atom_site_refinement_flags_occupancy
_atom_site_disorder_assembly
_atom_site_disorder_group
C2AA C -0.5685(3) -0.7064(3) -0.07668(5) 0.0504(12) Uani 1 1 d . . . . .
C7DA C -0.6682(3) -0.5879(3) -0.12676(7) 0.0631(15) Uani 1 1 d . . . . .
N3 N -0.6354(3) -0.7435(2) -0.07306(4) 0.0558(11) Uani 1 1 d . . . . .
C5EA C -0.5824(3) -0.5390(3) -0.10787(6) 0.0524(12) Uani 1 1 d . . . . .
C6EA C -0.5588(3) -0.3658(3) -0.08170(7) 0.0625(14) Uani 1 1 d . . . . .
C0AA C -0.4981(3) -0.6695(3) -0.09848(5) 0.0528(12) Uani 1 1 d . . . . .
N1BA N -0.4779(3) -0.6636(3) -0.11365(4) 0.0604(12) Uani 1 1 d . U . . .
C7EA C -0.4400(3) -0.6384(3) -0.08952(6) 0.0570(13) Uani 1 1 d . . . . .
C8BA C -0.6235(3) -0.4034(2) -0.06122(7) 0.0588(13) Uani 1 1 d . . . . .
C9BA C -0.5125(3) -0.6761(3) -0.06721(5) 0.0563(14) Uani 1 1 d . . . . .
C0CA C -0.6590(3) -0.7362(3) -0.11232(5) 0.0556(13) Uani 1 1 d . . . . .
H0CA H -0.6321 -0.7155 -0.1208 0.067 Uiso 1 1 calc R . . . .
C1CA C -0.5608(3) -0.6991(3) -0.09265(5) 0.0508(12) Uani 1 1 d . . . . .
N2CA N -0.5608(3) -0.3739(2) -0.05643(6) 0.0648(12) Uani 1 1 d . . . . .
N3CA N -0.5310(4) -0.6534(4) 0.00200(5) 0.0787(18) Uani 1 1 d . . . . .
N4CA N -0.5510(3) -0.3642(3) -0.11012(6) 0.0615(12) Uani 1 1 d . . . . .
C1AA C -0.6717(3) -0.7594(3) -0.08614(5) 0.0542(13) Uani 1 1 d . . . . .
N2AA N -0.4726(2) -0.4748(2) -0.11368(5) 0.0580(11) Uani 1 1 d . . . . .
C8EA C -0.7384(4) -0.7955(3) -0.08748(6) 0.0627(16) Uani 1 1 d . . . . .
H8EA H -0.7651 -0.8168 -0.0790 0.075 Uiso 1 1 calc R . . . .
C3AA C -0.6209(3) -0.5548(3) -0.13807(6) 0.0632(14) Uani 1 1 d . . . . .
H3AA H -0.6345 -0.5604 -0.1482 0.076 Uiso 1 1 calc R . . . .
C4AA C -0.6480(3) -0.5798(3) -0.11171(6) 0.0612(14) Uani 1 1 d . . . . .
H4AA H -0.6798 -0.6025 -0.1041 0.073 Uiso 1 1 calc R . . . .
C5AA C -0.4494(3) -0.6460(3) -0.07392(5) 0.0540(13) Uani 1 1 d . . . . .
C6AA C -0.6291(3) -0.7314(3) -0.09845(5) 0.0505(12) Uani 1 1 d . . . . .
N8 N -0.4016(3) -0.6256(3) -0.06264(5) 0.0620(12) Uani 1 1 d . . . . .
C7AA C -0.5178(3) -0.3475(3) -0.06874(7) 0.0590(13) Uani 1 1 d . . . . .
C8AA C -0.7274(3) -0.7706(3) -0.11394(5) 0.0581(14) Uani 1 1 d . . . . .
C9AA C -0.5354(3) -0.5081(3) -0.11959(6) 0.0588(14) Uani 1 1 d . . . . .
C0BA C -0.5239(3) -0.3492(3) -0.09578(7) 0.0586(13) Uani 1 1 d . . . . .
C2BA C -0.7675(3) -0.8012(3) -0.10156(6) 0.0584(13) Uani 1 1 d . . . . .
H2BA H -0.8142 -0.8257 -0.1026 0.070 Uiso 1 1 calc R . . . .
C3BA C -0.4172(3) -0.4311(3) -0.12293(7) 0.0619(14) Uani 1 1 d . . . . .
H3BA H -0.3817 -0.3981 -0.1164 0.074 Uiso 1 1 calc R . . . .
H3BB H -0.4312 -0.4071 -0.1298 0.074 Uiso 1 1 calc R . . . .
C4BA C -0.7360(3) -0.6326(3) -0.13028(6) 0.0653(16) Uani 1 1 d . . . . .
H4BA H -0.7669 -0.6467 -0.1223 0.078 Uiso 1 1 calc R . . . .
C5BA C -0.5020(4) -0.6685(3) -0.05110(5) 0.0578(14) Uani 1 1 d . . . . .
C6BA C -0.5545(4) -0.6737(4) -0.01139(5) 0.0702(18) Uani 1 1 d . . . . .
H6BA H -0.6008 -0.6944 -0.0130 0.084 Uiso 1 1 calc R . . . .
C7BA C -0.4760(3) -0.4827(3) -0.09807(7) 0.0621(15) Uani 1 1 d . . . . .
C26 C -0.5553(3) -0.5144(3) -0.13455(7) 0.0601(14) Uani 1 1 d . . . . .
H26 H -0.5239 -0.4911 -0.1422 0.072 Uiso 1 1 calc R . . . .
C27 C -0.4183(3) -0.2988(3) -0.08354(8) 0.0667(16) Uani 1 1 d . . . . .
N28 N -0.7584(3) -0.6552(3) -0.14345(5) 0.0676(14) Uani 1 1 d . . . . .
C29 C -0.5434(3) -0.5194(3) -0.09401(6) 0.0574(14) Uani 1 1 d . . . . .
C30 C -0.6808(4) -0.4347(3) -0.05236(8) 0.0670(15) Uani 1 1 d . . . . .
H30 H -0.6778 -0.4398 -0.0419 0.080 Uiso 1 1 calc R . . . .
C31 C -0.4050(4) -0.6287(3) -0.03491(6) 0.0697(18) Uani 1 1 d . . . . .
H31 H -0.3588 -0.6112 -0.0338 0.084 Uiso 1 1 calc R . . . .
C32 C -0.5424(4) -0.5255(3) -0.05321(7) 0.0706(18) Uani 1 1 d . . . . .
N33 N -0.6206(3) -0.5546(3) -0.07183(5) 0.0632(13) Uani 1 1 d . . . . .
C34 C -0.4557(3) -0.3126(3) -0.09661(8) 0.0631(14) Uani 1 1 d . . . . .
C35 C -0.7551(4) -0.7703(3) -0.12857(6) 0.0657(16) Uani 1 1 d . . . . .
H35 H -0.7271 -0.7584 -0.1371 0.079 Uiso 1 1 calc R . . . .
N36 N -0.8143(3) -0.7852(3) -0.13044(5) 0.0689(15) Uani 1 1 d . . . . .
C37 C -0.6596(4) -0.5743(3) -0.04548(7) 0.0696(18) Uani 1 1 d . . . . .
H37 H -0.7045 -0.5909 -0.0481 0.083 Uiso 1 1 calc R . . . .
C38 C -0.4241(4) -0.4612(4) -0.08771(7) 0.0724(19) Uani 1 1 d . . . . .
C39 C -0.5004(3) -0.3350(3) -0.12013(7) 0.0614(14) Uani 1 1 d . . . . .
C40 C -0.3879(3) -0.2629(3) -0.13672(8) 0.0652(15) Uani 1 1 d . . . . .
C41 C -0.5251(4) -0.5242(3) -0.03816(7) 0.0722(19) Uani 1 1 d . . . . .
H41 H -0.4802 -0.5075 -0.0355 0.087 Uiso 1 1 calc R . . . .
C42 C -0.6655(3) -0.7758(3) -0.05912(5) 0.0577(14) Uani 1 1 d . . . . .
H42A H -0.6305 -0.7722 -0.0523 0.069 Uiso 1 1 calc R . . . .
H42B H -0.6958 -0.8233 -0.0611 0.069 Uiso 1 1 calc R . . . .
C43 C -0.3518(4) -0.4279(3) -0.08829(8) 0.0717(19) Uani 1 1 d . . . . .
C44 C -0.5405(3) -0.6803(3) -0.03837(5) 0.0579(14) Uani 1 1 d . . . . .
H44 H -0.5868 -0.6984 -0.0393 0.069 Uiso 1 1 calc R . . . .
C45 C -0.3335(4) -0.6100(3) -0.06386(7) 0.0674(16) Uani 1 1 d . . . . .
H45A H -0.3266 -0.6226 -0.0740 0.081 Uiso 1 1 calc R . . . .
H45B H -0.3261 -0.6376 -0.0566 0.081 Uiso 1 1 calc R . . . .
C46 C -0.4325(4) -0.6401(3) -0.04896(6) 0.0609(15) Uani 1 1 d . . . . .
C47 C -0.4478(3) -0.3016(3) -0.14404(8) 0.0671(15) Uani 1 1 d . . . . .
H47 H -0.4492 -0.3029 -0.1547 0.081 Uiso 1 1 calc R . . . .
N48 N -0.3503(3) -0.2687(3) -0.08173(7) 0.0687(13) Uani 1 1 d . . . . .
C49 C -0.3335(4) -0.4190(4) -0.14185(10) 0.085(2) Uani 1 1 d . . . . .
H49A H -0.3057 -0.3779 -0.1361 0.102 Uiso 0.509(13) 1 calc R . P A 1
H49B H -0.3517 -0.4073 -0.1506 0.102 Uiso 0.509(13) 1 calc R . P A 1
H49C H -0.3084 -0.4397 -0.1456 0.102 Uiso 0.491(13) 1 calc R . P A 2
H49D H -0.3031 -0.3787 -0.1362 0.102 Uiso 0.491(13) 1 calc R . P A 2
C50 C -0.4106(3) -0.6286(3) -0.11435(6) 0.0556(12) Uani 1 1 d . U . . .
C51 C -0.7429(4) -0.4583(3) -0.05926(8) 0.0723(17) Uani 1 1 d . . . . .
H51 H -0.7821 -0.4792 -0.0535 0.087 Uiso 1 1 calc R . . . .
C52 C -0.5167(3) -0.6984(3) -0.12667(5) 0.0564(13) Uani 1 1 d . . . . .
H52A H -0.5592 -0.7362 -0.1233 0.068 Uiso 1 1 calc R . . . .
H52B H -0.4928 -0.7162 -0.1324 0.068 Uiso 1 1 calc R . . . .
C53 C -0.6101(4) -0.5522(3) -0.05626(7) 0.0700(17) Uani 1 1 d . . . . .
C54 C -0.3839(3) -0.2622(3) -0.12126(8) 0.0638(15) Uani 1 1 d . . . . .
H54 H -0.3426 -0.2354 -0.1165 0.077 Uiso 1 1 calc R . . . .
C55 C -0.3266(4) -0.2188(4) -0.14515(9) 0.0738(17) Uani 1 1 d . . . . .
H55 H -0.2858 -0.1972 -0.1400 0.089 Uiso 1 1 calc R . . . .
C56 C -0.2041(4) -0.5016(4) -0.11021(8) 0.0776(19) Uani 1 1 d . . . . .
H56 H -0.1850 -0.4914 -0.1005 0.093 Uiso 1 1 calc R . . . .
N57 N -0.3273(3) -0.2088(3) -0.15955(7) 0.0805(16) Uani 1 1 d . . . . .
C58 C -0.3370(3) -0.2636(3) -0.06633(8) 0.0703(17) Uani 1 1 d . . . . .
C59 C -0.4490(3) -0.3135(3) -0.06928(8) 0.0649(15) Uani 1 1 d . . . . .
C60 C -0.7462(3) -0.4507(3) -0.07492(8) 0.0677(16) Uani 1 1 d . . . . .
C61 C -0.2759(4) -0.5487(3) -0.11173(7) 0.0685(16) Uani 1 1 d . . . . .
C62 C -0.6891(3) -0.4189(3) -0.08297(8) 0.0619(14) Uani 1 1 d . . . . .
H62 H -0.6919 -0.4108 -0.0933 0.074 Uiso 1 1 calc DR . . . .
C63 C -0.5050(4) -0.3381(3) -0.13596(8) 0.0682(16) Uani 1 1 d . . . . .
H63 H -0.5462 -0.3644 -0.1408 0.082 Uiso 1 1 calc R . . . .
C64 C -0.6274(3) -0.3977(3) -0.07683(7) 0.0606(14) Uani 1 1 d . . . . .
C65 C -0.7035(4) -0.7477(3) -0.05142(5) 0.0622(16) Uani 1 1 d . . . . .
H65A H -0.7353 -0.7469 -0.0586 0.075 Uiso 1 1 calc R . . . .
H65B H -0.6723 -0.7016 -0.0484 0.075 Uiso 1 1 calc R . . . .
N66 N -0.1676(4) -0.4744(4) -0.12150(8) 0.091(2) Uani 1 1 d . . . . .
N67 N -0.3845(3) -0.4404(3) -0.06375(7) 0.0742(15) Uani 1 1 d . U . . .
C68 C -0.3833(3) -0.6088(3) -0.09981(6) 0.0602(14) Uani 1 1 d . . . . .
C69 C -0.3880(4) -0.2763(3) -0.04275(8) 0.0690(16) Uani 1 1 d . . . . .
H69 H -0.4260 -0.2897 -0.0367 0.083 Uiso 1 1 calc R . . . .
N70 N -0.8616(3) -0.4839(3) -0.07516(7) 0.0763(16) Uani 1 1 d . . . . .
C71 C -0.3705(4) -0.6115(4) -0.12704(6) 0.0745(19) Uani 1 1 d . . . . .
H71 H -0.3897 -0.6270 -0.1366 0.089 Uiso 1 1 calc R . . . .
C72 C -0.3152(3) -0.5670(3) -0.09905(7) 0.0635(15) Uani 1 1 d . . . . .
H72 H -0.2951 -0.5507 -0.0896 0.076 Uiso 1 1 calc R . . . .
C73 C -0.5731(5) -0.5470(3) -0.02727(7) 0.079(2) Uani 1 1 d . . . . .
C74 C -0.8082(3) -0.4672(3) -0.08220(8) 0.0686(15) Uani 1 1 d . . . . .
H74 H -0.8089 -0.4655 -0.0928 0.082 Uiso 1 1 calc R . . . .
C75 C -0.2825(4) -0.5390(4) -0.06122(8) 0.0781(19) Uani 1 1 d . . . . .
H75A H -0.2893 -0.5262 -0.0511 0.094 Uiso 1 1 calc R . . . .
H75B H -0.2895 -0.5114 -0.0685 0.094 Uiso 1 1 calc R . . . .
C76 C -0.6549(4) -0.3800(4) -0.12099(9) 0.083(2) Uani 1 1 d . . . . .
H76A H -0.6648 -0.3589 -0.1126 0.099 Uiso 1 1 calc R . . . .
H76B H -0.6262 -0.3448 -0.1281 0.099 Uiso 1 1 calc R . . . .
C77 C -0.5106(4) -0.6653(4) -0.02409(5) 0.0692(19) Uani 1 1 d . . . . .
C78 C -0.3959(3) -0.2862(3) -0.05840(8) 0.0689(16) Uani 1 1 d . . . . .
C79 C -0.3044(4) -0.5730(4) -0.12574(7) 0.0729(17) Uani 1 1 d . . . . .
H79 H -0.2772 -0.5624 -0.1344 0.087 Uiso 1 1 calc R . . . .
C80 C -0.3034(4) -0.4100(3) -0.09926(9) 0.0731(18) Uani 1 1 d . . . . .
H80 H -0.3161 -0.4191 -0.1095 0.088 Uiso 1 1 calc R . . . .
C81 C -0.5593(4) -0.5276(3) -0.07866(7) 0.0630(15) Uani 1 1 d . . . . .
C82 C -0.3006(4) -0.2606(4) -0.09236(9) 0.0772(18) Uani 1 1 d . U . . .
H82A H -0.3223 -0.2842 -0.1017 0.093 Uiso 1 1 calc R . . . .
H82B H -0.2755 -0.2809 -0.0883 0.093 Uiso 1 1 calc R . . . .
C83 C -0.3895(3) -0.4661(3) -0.13214(8) 0.0661(15) Uani 1 1 d . . . . .
H83A H -0.3739 -0.4889 -0.1254 0.079 Uiso 1 1 calc R . . . .
H83B H -0.4249 -0.4999 -0.1385 0.079 Uiso 1 1 calc R . . . .
N84 N -0.1304(3) -0.3537(4) -0.10490(10) 0.101(2) Uani 1 1 d . U . . .
C85 C -0.4394(3) -0.3001(3) -0.11273(8) 0.0629(14) Uani 1 1 d . . . . .
C86 C -0.2380(4) -0.3794(4) -0.09557(9) 0.081(2) Uani 1 1 d . . . . .
C87 C -0.6400(4) -0.5710(4) -0.03071(7) 0.0750(19) Uani 1 1 d . . . . .
H87 H -0.6718 -0.5850 -0.0229 0.090 Uiso 1 1 calc R . . . .
C88 C -0.5303(4) -0.6551(3) -0.13680(6) 0.0660(16) Uani 1 1 d . . . . .
H88A H -0.4878 -0.6161 -0.1397 0.079 Uiso 1 1 calc R . . . .
H88B H -0.5563 -0.6392 -0.1313 0.079 Uiso 1 1 calc R . . . .
C89 C -0.1893(4) -0.3683(4) -0.10738(10) 0.082(2) Uani 1 1 d . . . . .
H89 H -0.2033 -0.3723 -0.1175 0.099 Uiso 1 1 calc R . . . .
C90 C -0.6821(4) -0.5643(3) -0.07780(7) 0.0637(15) Uani 1 1 d . . . . .
H90A H -0.6739 -0.5441 -0.0879 0.076 Uiso 1 1 calc R . . . .
H90B H -0.6981 -0.5408 -0.0714 0.076 Uiso 1 1 calc R . . . .
C91 C -0.5275(6) -0.3610(4) -0.01394(9) 0.093(3) Uani 1 1 d . . . . .
H91A H -0.5592 -0.4072 -0.0112 0.112 Uiso 1 1 calc R . . . .
H91B H -0.4835 -0.3569 -0.0151 0.112 Uiso 1 1 calc R . . . .
C92 C -0.4417(3) -0.4698(3) -0.07224(7) 0.0637(16) Uani 1 1 d . . . . .
C93 C -0.2699(4) -0.2306(4) -0.04452(10) 0.085(2) Uani 1 1 d . . . . .
H93 H -0.2282 -0.2138 -0.0398 0.102 Uiso 1 1 calc R . . . .
C94 C -0.9797(4) -0.5473(6) -0.07700(11) 0.115(4) Uani 1 1 d . . . . .
H94A H -0.9802 -0.5409 -0.0661 0.138 Uiso 1 1 calc R . . . .
H94B H -0.9797 -0.5891 -0.0787 0.138 Uiso 1 1 calc R . . . .
N95 N -0.5951(5) -0.5768(4) -0.00095(6) 0.098(3) Uani 1 1 d . . . . .
N96 N -0.2662(3) -0.1964(3) -0.01389(7) 0.0799(16) Uani 1 1 d . . . . .
C97 C -0.3295(4) -0.4140(3) -0.07322(8) 0.0721(17) Uani 1 1 d . U . . .
C98 C -0.7187(5) -0.4266(5) -0.12880(11) 0.104(3) Uani 1 1 d . . . . .
H98A H -0.7444 -0.4661 -0.1225 0.125 Uiso 0.647(13) 1 calc R . P B 1
H98B H -0.7451 -0.4046 -0.1301 0.125 Uiso 0.647(13) 1 calc R . P B 1
H98C H -0.7535 -0.4450 -0.1210 0.125 Uiso 0.353(13) 1 calc R . P B 2
H98D H -0.7140 -0.4638 -0.1326 0.125 Uiso 0.353(13) 1 calc R . P B 2
C99 C -0.2530(3) -0.1887(4) -0.09595(9) 0.0791(18) Uani 1 1 d . U . . .
H99A H -0.2778 -0.1687 -0.1003 0.095 Uiso 1 1 calc R . . . .
H99B H -0.2320 -0.1648 -0.0866 0.095 Uiso 1 1 calc R . . . .
C100 C -0.2759(4) -0.2386(4) -0.05979(10) 0.083(2) Uani 1 1 d . . . . .
H100 H -0.2380 -0.2271 -0.0658 0.100 Uiso 1 1 calc R . . . .
C101 C -0.5683(5) -0.6916(4) -0.15096(7) 0.081(2) Uani 1 1 d . . . . .
H10A H -0.6065 -0.7347 -0.1481 0.097 Uiso 1 1 calc R . . . .
H10B H -0.5854 -0.6655 -0.1559 0.097 Uiso 1 1 calc R . . . .
C102 C -0.7406(5) -0.7868(5) -0.03774(7) 0.092(3) Uani 1 1 d . . . . .
H10C H -0.7085 -0.7854 -0.0303 0.110 Uiso 1 1 calc R . . . .
H10D H -0.7699 -0.8335 -0.0406 0.110 Uiso 1 1 calc R . . . .
C5CA C -0.2663(4) -0.1607(4) -0.16630(9) 0.0806(19) Uani 1 1 d . . . . .
H5CA H -0.2287 -0.1538 -0.1597 0.097 Uiso 1 1 calc R . . . .
C8CA C -0.4443(4) -0.6425(4) -0.02267(7) 0.0711(18) Uani 1 1 d . . . . .
H8CA H -0.4255 -0.6361 -0.0130 0.085 Uiso 1 1 calc R . . . .
C4EA C -0.5699(7) -0.5839(6) 0.01348(7) 0.110(4) Uani 1 1 d . . . . .
H4EA H -0.5226 -0.5488 0.0147 0.132 Uiso 1 1 calc R . . . .
C9CA C -0.2115(5) -0.5238(5) -0.06244(9) 0.094(2) Uani 1 1 d . . . . .
H9CA H -0.2084 -0.5506 -0.0706 0.112 Uiso 1 1 calc R . . . .
H9CB H -0.1831 -0.4767 -0.0651 0.112 Uiso 1 1 calc R . . . .
C0DA C -0.5761(6) -0.6530(6) 0.01314(6) 0.109(4) Uani 1 1 d . . . . .
H0DA H -0.6224 -0.6870 0.0105 0.130 Uiso 1 1 calc R . . . .
C6CA C -0.6166(3) -0.4125(3) -0.11491(7) 0.0663(15) Uani 1 1 d . . . . .
H6CA H -0.6411 -0.4413 -0.1064 0.080 Uiso 1 1 calc DR . . . .
H6CB H -0.6136 -0.4406 -0.1228 0.080 Uiso 1 1 calc R . . . .
C7CA C -0.2181(4) -0.3631(5) -0.08066(10) 0.092(2) Uani 1 1 d . . . . .
H7CA H -0.1724 -0.3409 -0.0783 0.110 Uiso 1 1 calc R . . . .
C9EA C -0.2641(4) -0.3790(4) -0.06941(11) 0.093(3) Uani 1 1 d . . . . .
H9EA H -0.2507 -0.3661 -0.0594 0.112 Uiso 1 1 calc R . . . .
C0FA C -0.5580(7) -0.6694(7) 0.02820(6) 0.134(5) Uani 1 1 d . . . . .
H0FA H -0.5110 -0.6379 0.0304 0.161 Uiso 1 1 calc R . . . .
H0FB H -0.5641 -0.7144 0.0279 0.161 Uiso 1 1 calc R . . . .
C1BA C -0.5258(5) -0.7033(4) -0.16187(7) 0.084(2) Uani 1 1 d . . . . .
H1BA H -0.5514 -0.7242 -0.1709 0.127 Uiso 1 1 calc GR . . . .
H1BB H -0.5117 -0.7322 -0.1573 0.127 Uiso 1 1 calc GR . . . .
H1BC H -0.4870 -0.6610 -0.1645 0.127 Uiso 1 1 calc GR . . . .
C2CA C -0.0933(4) -0.3567(5) -0.11826(11) 0.098(3) Uani 1 1 d . U . . .
H2CA H -0.1118 -0.3484 -0.1275 0.117 Uiso 1 1 calc R . . . .
C3CA C -0.5481(4) -0.3454(3) -0.02891(8) 0.0733(17) Uani 1 1 d . . . . .
H3CA H -0.5941 -0.3544 -0.0282 0.088 Uiso 1 1 calc R . . . .
H3CB H -0.5193 -0.2980 -0.0312 0.088 Uiso 1 1 calc R . . . .
C4CA C -0.5434(4) -0.3865(3) -0.04145(7) 0.0708(17) Uani 1 1 d . . . . .
H4CA H -0.4976 -0.3784 -0.0418 0.085 Uiso 1 1 calc R . . . .
H4CB H -0.5727 -0.4337 -0.0390 0.085 Uiso 1 1 calc R . . . .
C1DA C -0.1925(5) -0.1293(6) -0.18889(10) 0.105(3) Uani 1 1 d . . . . .
H1DA H -0.1543 -0.1198 -0.1824 0.126 Uiso 1 1 calc R . . . .
H1DB H -0.1864 -0.1454 -0.1987 0.126 Uiso 1 1 calc R . . . .
C2DA C -0.2660(4) -0.1718(4) 0.00120(8) 0.0805(19) Uani 1 1 d . . . . .
H2DA H -0.3068 -0.2046 0.0066 0.097 Uiso 1 1 calc R . . . .
C3DA C -0.9250(5) -0.7434(6) -0.16157(9) 0.112(4) Uani 1 1 d . . . . .
H3DA H -0.9518 -0.7421 -0.1531 0.135 Uiso 1 1 calc R . . . .
H3DB H -0.9416 -0.7340 -0.1709 0.135 Uiso 1 1 calc R . . . .
C4DA C -0.3223(4) -0.2326(4) -0.02018(9) 0.0799(19) Uani 1 1 d . . . . .
H4DA H -0.3614 -0.2498 -0.0144 0.096 Uiso 1 1 calc R . . . .
C5DA C -0.5539(6) -0.5481(4) -0.01163(8) 0.093(3) Uani 1 1 d . . . . .
H5DA H -0.5081 -0.5261 -0.0093 0.112 Uiso 1 1 calc R . . . .
C6DA C -0.6108(9) -0.5805(8) 0.02599(9) 0.167(7) Uani 1 1 d . . . . .
H6DA H -0.6580 -0.6117 0.0239 0.201 Uiso 1 1 calc R . . . .
H6DB H -0.6045 -0.5355 0.0265 0.201 Uiso 1 1 calc R . . . .
C8DA C -0.2574(5) -0.1824(5) -0.18148(10) 0.100(3) Uani 1 1 d . . . . .
H8DA H -0.2953 -0.1909 -0.1879 0.120 Uiso 1 1 calc R . . . .
H8DB H -0.2565 -0.2242 -0.1805 0.120 Uiso 1 1 calc R . . . .
C9DA C -0.9170(4) -0.4903(4) -0.08359(8) 0.0781(19) Uani 1 1 d . . . . .
H9DA H -0.9126 -0.5008 -0.0942 0.094 Uiso 1 1 calc R . . . .
C0EA C -0.1966(5) -0.1293(6) 0.02439(10) 0.106(3) Uani 1 1 d . . . . .
H0EA H -0.1555 -0.1227 0.0292 0.127 Uiso 1 1 calc R . . . .
H0EB H -0.2340 -0.1573 0.0311 0.127 Uiso 1 1 calc R . . . .
C1EA C -0.5081(4) -0.5048(3) -0.06748(7) 0.0641(16) Uani 1 1 d . . . . .
C2EA C -0.5247(9) -0.3160(7) -0.00155(11) 0.153(6) Uani 1 1 d . . . . .
H2EA H -0.5050 -0.2707 -0.0053 0.230 Uiso 1 1 calc GR . . . .
H2EB H -0.4978 -0.3175 0.0067 0.230 Uiso 1 1 calc GR . . . .
H2EC H -0.5695 -0.3306 0.0021 0.230 Uiso 1 1 calc GR . . . .
C3EA C -0.3781(5) -0.4157(5) -0.04815(10) 0.100(3) Uani 1 1 d . . . . .
H3EA H -0.3463 -0.3676 -0.0481 0.120 Uiso 1 1 calc R . . . .
H3EB H -0.4214 -0.4220 -0.0450 0.120 Uiso 1 1 calc R . . . .
C1FA C -0.8267(3) -0.7036(4) -0.14484(6) 0.0740(19) Uani 1 1 d . . . . .
H1FA H -0.8517 -0.7003 -0.1361 0.089 Uiso 1 1 calc R . . . .
C2FA C -0.7359(4) -0.6361(3) -0.07899(7) 0.0718(17) Uani 1 1 d . . . . .
H2FA H -0.7446 -0.6569 -0.0690 0.086 Uiso 1 1 calc R . . . .
H2FB H -0.7208 -0.6599 -0.0856 0.086 Uiso 1 1 calc R . . . .
C3 C -0.8536(4) -0.6919(5) -0.15929(7) 0.089(3) Uani 1 1 d . . . . .
H3A H -0.8493 -0.6476 -0.1590 0.106 Uiso 1 1 calc R . . . .
H3B H -0.8272 -0.6931 -0.1678 0.106 Uiso 1 1 calc R . . . .
C4 C -0.9050(4) -0.8264(5) -0.14835(8) 0.096(3) Uani 1 1 d . . . . .
H4A H -0.9074 -0.8695 -0.1496 0.115 Uiso 1 1 calc R . . . .
H4B H -0.9331 -0.8300 -0.1397 0.115 Uiso 1 1 calc R . . . .
C5 C -0.8333(4) -0.7730(4) -0.14513(7) 0.081(2) Uani 1 1 d . . . . .
H5 H -0.8034 -0.7744 -0.1530 0.097 Uiso 1 1 calc R . . . .
C6 C -0.1000(4) -0.4245(5) -0.11909(10) 0.096(3) Uani 1 1 d . . . . .
H6 H -0.0856 -0.4335 -0.1093 0.115 Uiso 1 1 calc R . . . .
C7 C -0.7993(4) -0.6421(5) -0.08521(11) 0.108(3) Uani 1 1 d . U . . .
H7AA H -0.7879 -0.6044 -0.0920 0.129 Uiso 0.508(14) 1 calc R . P C 1
H7AB H -0.8226 -0.6831 -0.0912 0.129 Uiso 0.508(14) 1 calc R . P C 1
H7BC H -0.8141 -0.6199 -0.0780 0.129 Uiso 0.492(14) 1 calc R . P C 2
H7BD H -0.7876 -0.6161 -0.0946 0.129 Uiso 0.492(14) 1 calc R . P C 2
C8 C -0.3562(6) -0.4471(6) -0.03698(9) 0.111(3) Uani 1 1 d . . . . .
H8A H -0.3119 -0.4392 -0.0398 0.133 Uiso 1 1 calc R . . . .
H8B H -0.3869 -0.4954 -0.0371 0.133 Uiso 1 1 calc R . . . .
C9 C -1.0421(4) -0.5524(5) -0.08395(10) 0.113(4) Uani 1 1 d . . . . .
H9A H -1.0447 -0.5648 -0.0946 0.135 Uiso 1 1 calc R . . . .
H9B H -1.0815 -0.5877 -0.0788 0.135 Uiso 1 1 calc R . . . .
C10 C -0.0543(5) -0.4237(6) -0.13099(12) 0.121(4) Uani 1 1 d . . . . .
H10E H -0.0721 -0.4210 -0.1408 0.146 Uiso 1 1 calc R . . . .
H10F H -0.0550 -0.4663 -0.1306 0.146 Uiso 1 1 calc R . . . .
C11 C -0.2060(5) -0.1633(5) 0.00954(9) 0.093(2) Uani 1 1 d . . . . .
H11A H -0.2105 -0.2072 0.0112 0.111 Uiso 1 1 calc R . . . .
H11B H -0.1662 -0.1372 0.0033 0.111 Uiso 1 1 calc R . . . .
C12 C -0.9314(4) -0.8102(6) -0.16247(8) 0.116(4) Uani 1 1 d . . . . .
H12A H -0.9066 -0.8119 -0.1713 0.140 Uiso 1 1 calc R . . . .
H12B H -0.9784 -0.8439 -0.1639 0.140 Uiso 1 1 calc R . . . .
C13 C -0.3271(4) -0.2478(4) -0.03614(9) 0.080(2) Uani 1 1 d . . . . .
C14 C 0.0165(5) -0.3689(9) -0.13010(16) 0.163(7) Uani 1 1 d . . . . .
H14A H 0.0377 -0.3754 -0.1212 0.196 Uiso 1 1 calc R . . . .
H14B H 0.0407 -0.3702 -0.1391 0.196 Uiso 1 1 calc R . . . .
C15 C -0.6020(9) -0.6653(9) 0.04055(8) 0.177(8) Uani 1 1 d . . . . .
H15A H -0.6489 -0.6971 0.0384 0.212 Uiso 1 1 calc R . . . .
H15B H -0.5908 -0.6773 0.0503 0.212 Uiso 1 1 calc R . . . .
C16 C -0.1997(4) -0.1803(4) -0.10682(11) 0.091(2) Uani 1 1 d . U . . .
H16A H -0.1767 -0.2028 -0.1027 0.109 Uiso 1 1 calc R . . . .
H16B H -0.2206 -0.2020 -0.1164 0.109 Uiso 1 1 calc R . . . .
C17 C -0.7074(7) -0.4455(9) -0.14242(13) 0.107(5) Uani 0.647(13) 1 d . . P B 1
H17A H -0.6837 -0.4066 -0.1488 0.161 Uiso 0.647(13) 1 calc R . P B 1
H17B H -0.7497 -0.4766 -0.1471 0.161 Uiso 0.647(13) 1 calc R . P B 1
H17C H -0.6808 -0.4668 -0.1411 0.161 Uiso 0.647(13) 1 calc R . P B 1
C18 C -0.0214(5) -0.3027(6) -0.11639(15) 0.129(4) Uani 1 1 d . . . . .
H18A H -0.0186 -0.2590 -0.1161 0.155 Uiso 1 1 calc R . . . .
H18B H -0.0042 -0.3089 -0.1068 0.155 Uiso 1 1 calc R . . . .
C19 C -0.3530(7) -0.4222(8) -0.02139(10) 0.150(6) Uani 1 1 d . . . . .
H19A H -0.3200 -0.3745 -0.0214 0.180 Uiso 1 1 calc R . . . .
H19B H -0.3964 -0.4261 -0.0192 0.180 Uiso 1 1 calc R . . . .
C20 C 0.0206(6) -0.3044(9) -0.12919(18) 0.179(8) Uani 1 1 d . . . . .
H20A H 0.0053 -0.2951 -0.1387 0.215 Uiso 1 1 calc R . . . .
H20B H 0.0672 -0.2696 -0.1276 0.215 Uiso 1 1 calc R . . . .
C21 C -0.5920(10) -0.5978(10) 0.04137(9) 0.206(10) Uani 1 1 d . . . . .
H21A H -0.5453 -0.5659 0.0437 0.247 Uiso 1 1 calc R . . . .
H21B H -0.6200 -0.5954 0.0494 0.247 Uiso 1 1 calc R . . . .
C22 C -0.1514(6) -0.1116(7) -0.10968(17) 0.168(7) Uani 1 1 d . U . . .
H22A H -0.1460 -0.1040 -0.1205 0.251 Uiso 1 1 calc GR . . . .
H22B H -0.1090 -0.1012 -0.1052 0.251 Uiso 1 1 calc GR . . . .
H22C H -0.1667 -0.0832 -0.1053 0.251 Uiso 1 1 calc GR . . . .
C23 C -0.2907(10) -0.4458(9) -0.14737(18) 0.096(4) Uani 0.509(13) 1 d . . P A 1
H23A H -0.2722 -0.4572 -0.1388 0.144 Uiso 0.509(13) 1 calc R . P A 1
H23B H -0.2548 -0.4124 -0.1535 0.144 Uiso 0.509(13) 1 calc R . P A 1
H23C H -0.3174 -0.4855 -0.1534 0.144 Uiso 0.509(13) 1 calc R . P A 1
C25 C -0.1882(8) -0.5365(9) -0.04943(18) 0.182(7) Uani 1 1 d . . . . .
H25A H -0.1838 -0.5757 -0.0508 0.273 Uiso 1 1 calc GR . . . .
H25B H -0.2192 -0.5443 -0.0413 0.273 Uiso 1 1 calc GR . . . .
H25C H -0.1450 -0.4985 -0.0470 0.273 Uiso 1 1 calc GR . . . .
C1 C -0.7820(8) -0.7603(7) -0.03054(10) 0.137(5) Uani 1 1 d . . . . .
H1A H -0.8210 -0.7725 -0.0367 0.205 Uiso 1 1 calc GR . . . .
H1B H -0.7556 -0.7121 -0.0298 0.205 Uiso 1 1 calc GR . . . .
H1C H -0.7959 -0.7794 -0.0205 0.205 Uiso 1 1 calc GR . . . .
C2 C -0.3383(12) -0.4500(12) -0.00966(15) 0.245(12) Uani 1 1 d . . . . .
H2A H -0.3715 -0.4969 -0.0090 0.367 Uiso 1 1 calc R . . . .
H2B H -0.3380 -0.4276 -0.0004 0.367 Uiso 1 1 calc R . . . .
H2C H -0.2946 -0.4453 -0.0112 0.367 Uiso 1 1 calc R . . . .
C3FA C -0.8450(13) -0.6433(10) -0.0733(3) 0.128(6) Uani 0.508(14) 1 d . U P C 1
H3FA H -0.8578 -0.6813 -0.0667 0.191 Uiso 0.508(14) 1 calc R . P C 1
H3FB H -0.8845 -0.6467 -0.0780 0.191 Uiso 0.508(14) 1 calc R . P C 1
H3FC H -0.8225 -0.6025 -0.0674 0.191 Uiso 0.508(14) 1 calc R . P C 1
C23A C -0.3677(11) -0.4005(9) -0.15594(18) 0.096(4) Uani 0.491(13) 1 d . . P A 2
H23D H -0.3978 -0.4410 -0.1614 0.144 Uiso 0.491(13) 1 calc R . P A 2
H23E H -0.3331 -0.3696 -0.1627 0.144 Uiso 0.491(13) 1 calc R . P A 2
H23F H -0.3925 -0.3802 -0.1520 0.144 Uiso 0.491(13) 1 calc R . P A 2
C17A C -0.7458(13) -0.4035(17) -0.1419(2) 0.107(5) Uani 0.353(13) 1 d . . P B 2
H17D H -0.7537 -0.3683 -0.1384 0.161 Uiso 0.353(13) 1 calc R . P B 2
H17E H -0.7874 -0.4408 -0.1455 0.161 Uiso 0.353(13) 1 calc R . P B 2
H17F H -0.7136 -0.3868 -0.1500 0.161 Uiso 0.353(13) 1 calc R . P B 2
C3FB C -0.8548(13) -0.7050(10) -0.0884(3) 0.128(6) Uani 0.492(14) 1 d . . P C 2
H3FD H -0.8427 -0.7274 -0.0960 0.191 Uiso 0.492(14) 1 calc R . P C 2
H3FE H -0.8911 -0.6994 -0.0922 0.191 Uiso 0.492(14) 1 calc R . P C 2
H3FF H -0.8690 -0.7316 -0.0792 0.191 Uiso 0.492(14) 1 calc R . P C 2

loop_
_atom_site_aniso_label
_atom_site_aniso_U_11
_atom_site_aniso_U_22
_atom_site_aniso_U_33
_atom_site_aniso_U_23
_atom_site_aniso_U_13
_atom_site_aniso_U_12
C2AA 0.066(3) 0.057(3) 0.034(2) 0.008(2) -0.002(2) 0.035(3)
C7DA 0.066(4) 0.053(3) 0.067(3) 0.003(3) -0.028(3) 0.028(3)
N3 0.087(3) 0.060(3) 0.0303(17) 0.0044(17) -0.0021(19) 0.044(3)
C5EA 0.050(3) 0.051(3) 0.060(3) -0.002(2) -0.023(2) 0.028(2)
C6EA 0.062(3) 0.048(3) 0.081(4) 0.009(3) -0.006(3) 0.030(3)
C0AA 0.070(3) 0.055(3) 0.040(2) 0.004(2) 0.002(2) 0.037(3)
N1BA 0.088(3) 0.068(3) 0.0354(19) 0.0026(19) -0.007(2) 0.047(3)
C7EA 0.072(4) 0.057(3) 0.044(2) 0.002(2) -0.012(2) 0.034(3)
C8BA 0.066(4) 0.034(2) 0.075(3) 0.004(2) -0.004(3) 0.024(2)
C9BA 0.096(4) 0.053(3) 0.036(2) 0.003(2) -0.014(2) 0.049(3)
C0CA 0.085(4) 0.049(3) 0.038(2) 0.005(2) -0.011(2) 0.037(3)
C1CA 0.076(4) 0.052(3) 0.033(2) 0.0047(19) -0.005(2) 0.038(3)
N2CA 0.067(3) 0.049(3) 0.089(3) -0.001(2) -0.010(3) 0.036(2)
N3CA 0.125(5) 0.117(5) 0.029(2) -0.009(2) -0.017(2) 0.087(4)
N4CA 0.058(3) 0.056(3) 0.077(3) 0.003(2) -0.009(2) 0.033(2)
C1AA 0.076(4) 0.055(3) 0.036(2) 0.002(2) -0.010(2) 0.036(3)
N2AA 0.059(3) 0.050(2) 0.070(3) 0.002(2) -0.021(2) 0.031(2)
C8EA 0.104(5) 0.071(4) 0.039(2) 0.009(2) -0.002(3) 0.063(4)
C3AA 0.064(4) 0.070(4) 0.058(3) 0.008(3) -0.013(3) 0.035(3)
C4AA 0.073(4) 0.057(3) 0.056(3) 0.004(2) -0.022(3) 0.035(3)
C5AA 0.075(4) 0.057(3) 0.043(2) 0.005(2) -0.011(2) 0.042(3)
C6AA 0.078(4) 0.050(3) 0.035(2) 0.0057(19) -0.007(2) 0.040(3)
N8 0.084(4) 0.068(3) 0.044(2) 0.003(2) -0.010(2) 0.046(3)
C7AA 0.057(3) 0.052(3) 0.081(4) 0.008(3) -0.003(3) 0.036(3)
C8AA 0.086(4) 0.057(3) 0.035(2) 0.003(2) -0.007(2) 0.039(3)
C9AA 0.070(4) 0.052(3) 0.066(3) -0.002(2) -0.023(3) 0.040(3)
C0BA 0.062(3) 0.041(3) 0.079(4) 0.007(2) -0.009(3) 0.031(3)
C2BA 0.075(4) 0.049(3) 0.046(3) 0.004(2) -0.007(2) 0.028(3)
C3BA 0.055(3) 0.050(3) 0.081(4) 0.006(3) -0.021(3) 0.027(3)
C4BA 0.068(4) 0.071(4) 0.054(3) 0.004(3) -0.021(3) 0.032(3)
C5BA 0.099(5) 0.055(3) 0.032(2) 0.004(2) -0.005(2) 0.049(3)
C6BA 0.117(6) 0.090(5) 0.032(2) -0.005(2) -0.006(3) 0.073(5)
C7BA 0.068(4) 0.055(3) 0.066(3) 0.002(3) -0.025(3) 0.033(3)
C26 0.065(3) 0.049(3) 0.070(3) 0.013(2) -0.013(3) 0.032(3)
C27 0.063(4) 0.051(3) 0.095(4) -0.001(3) -0.020(3) 0.035(3)
N28 0.060(3) 0.070(3) 0.056(3) 0.011(2) -0.023(2) 0.021(3)
C29 0.077(4) 0.049(3) 0.059(3) 0.001(2) -0.023(3) 0.041(3)
C30 0.081(4) 0.044(3) 0.079(4) 0.006(3) -0.004(3) 0.033(3)
C31 0.111(6) 0.067(4) 0.052(3) 0.001(3) -0.017(3) 0.059(4)
C32 0.105(5) 0.065(4) 0.064(3) -0.010(3) -0.036(3) 0.059(4)
N33 0.077(4) 0.059(3) 0.061(3) -0.003(2) -0.032(2) 0.040(3)
C34 0.052(3) 0.045(3) 0.088(4) 0.004(3) -0.011(3) 0.020(3)
C35 0.080(4) 0.063(3) 0.037(2) 0.004(2) -0.009(3) 0.023(3)
N36 0.071(3) 0.066(3) 0.045(2) 0.010(2) -0.013(2) 0.016(3)
C37 0.104(5) 0.053(3) 0.065(3) 0.002(3) -0.022(3) 0.049(4)
C38 0.108(5) 0.076(4) 0.067(3) -0.005(3) -0.025(3) 0.071(4)
C39 0.065(3) 0.042(3) 0.085(4) 0.007(3) 0.000(3) 0.033(3)
C40 0.055(3) 0.049(3) 0.103(5) 0.006(3) 0.004(3) 0.035(3)
C41 0.102(5) 0.062(4) 0.067(4) -0.005(3) -0.034(4) 0.051(4)
C42 0.090(4) 0.049(3) 0.040(2) 0.012(2) 0.003(2) 0.039(3)
C43 0.075(4) 0.057(3) 0.097(5) -0.011(3) -0.039(4) 0.044(3)
C44 0.082(4) 0.063(3) 0.041(2) 0.000(2) -0.013(2) 0.045(3)
C45 0.097(5) 0.064(4) 0.058(3) -0.002(3) -0.021(3) 0.053(4)
C46 0.088(4) 0.058(3) 0.045(3) -0.002(2) -0.018(3) 0.042(3)
C47 0.069(4) 0.062(4) 0.085(4) 0.009(3) 0.007(3) 0.043(3)
N48 0.058(3) 0.050(3) 0.098(4) -0.001(3) -0.013(3) 0.026(2)
C49 0.078(5) 0.074(5) 0.110(5) 0.031(4) 0.007(4) 0.043(4)
C50 0.066(3) 0.065(3) 0.046(2) 0.005(2) -0.001(2) 0.041(3)
C51 0.088(5) 0.051(3) 0.075(4) 0.015(3) 0.003(3) 0.033(3)
C52 0.080(4) 0.042(3) 0.043(2) 0.001(2) -0.012(2) 0.028(3)
C53 0.103(5) 0.061(4) 0.060(3) 0.006(3) -0.021(3) 0.052(4)
C54 0.047(3) 0.058(3) 0.098(4) 0.002(3) 0.002(3) 0.035(3)
C55 0.065(4) 0.063(4) 0.095(5) 0.005(3) 0.001(3) 0.033(3)
C56 0.079(5) 0.091(5) 0.073(4) 0.016(4) -0.002(3) 0.050(4)
N57 0.078(4) 0.075(4) 0.091(4) 0.006(3) 0.015(3) 0.040(3)
C58 0.065(4) 0.062(4) 0.098(5) -0.013(3) -0.022(3) 0.042(3)
C59 0.062(3) 0.055(3) 0.086(4) 0.004(3) -0.006(3) 0.036(3)
C60 0.069(4) 0.039(3) 0.089(4) 0.020(3) 0.002(3) 0.023(3)
C61 0.087(4) 0.051(3) 0.072(4) 0.018(3) 0.003(3) 0.037(3)
C62 0.052(3) 0.044(3) 0.093(4) 0.019(3) 0.006(3) 0.027(2)
C63 0.082(4) 0.056(3) 0.084(4) 0.010(3) -0.002(3) 0.048(3)
C64 0.061(3) 0.041(3) 0.080(4) 0.006(2) 0.000(3) 0.026(3)
C65 0.111(5) 0.059(3) 0.037(2) 0.003(2) 0.002(3) 0.058(4)
N66 0.088(5) 0.099(5) 0.101(4) 0.038(4) 0.017(4) 0.057(4)
N67 0.091(4) 0.063(3) 0.087(3) -0.023(3) -0.048(3) 0.052(3)
C68 0.082(4) 0.060(3) 0.047(3) 0.004(2) -0.008(3) 0.043(3)
C69 0.072(4) 0.050(3) 0.094(4) -0.009(3) -0.015(3) 0.038(3)
N70 0.051(3) 0.075(4) 0.088(3) 0.032(3) 0.008(3) 0.020(3)
C71 0.116(6) 0.072(4) 0.047(3) 0.012(3) 0.012(3) 0.055(4)
C72 0.075(4) 0.053(3) 0.063(3) 0.009(2) -0.006(3) 0.032(3)
C73 0.137(7) 0.055(3) 0.060(3) -0.008(3) -0.037(4) 0.061(4)
C74 0.056(3) 0.058(3) 0.079(4) 0.015(3) 0.004(3) 0.019(3)
C75 0.093(5) 0.084(5) 0.069(4) -0.012(3) -0.018(3) 0.052(4)
C76 0.077(5) 0.091(5) 0.098(5) 0.042(4) 0.014(4) 0.055(4)
C77 0.127(6) 0.092(5) 0.027(2) -0.002(2) -0.010(3) 0.083(5)
C78 0.066(4) 0.051(3) 0.094(4) -0.007(3) -0.021(3) 0.032(3)
C79 0.088(5) 0.078(4) 0.060(3) 0.010(3) 0.001(3) 0.047(4)
C80 0.063(4) 0.064(4) 0.093(4) 0.003(3) -0.024(3) 0.033(3)
C81 0.081(4) 0.047(3) 0.073(3) -0.005(3) -0.026(3) 0.041(3)
C82 0.078(4) 0.065(4) 0.094(4) -0.011(3) -0.005(4) 0.040(3)
C83 0.065(4) 0.046(3) 0.095(4) 0.002(3) -0.017(3) 0.033(3)
N84 0.060(4) 0.086(4) 0.150(6) 0.021(4) -0.034(4) 0.032(3)
C85 0.062(3) 0.044(3) 0.091(4) -0.001(3) 0.002(3) 0.033(3)
C86 0.062(4) 0.080(5) 0.108(5) -0.002(4) -0.033(4) 0.041(4)
C87 0.117(6) 0.070(4) 0.058(3) 0.001(3) -0.020(3) 0.062(4)
C88 0.100(5) 0.058(3) 0.046(3) 0.008(2) -0.008(3) 0.044(3)
C89 0.061(4) 0.064(4) 0.124(6) 0.010(4) -0.018(4) 0.033(3)
C90 0.085(4) 0.059(3) 0.061(3) 0.008(3) -0.011(3) 0.046(3)
C91 0.133(8) 0.078(5) 0.084(4) -0.004(4) -0.018(5) 0.063(5)
C92 0.078(4) 0.050(3) 0.076(4) -0.012(3) -0.034(3) 0.041(3)
C93 0.087(5) 0.068(4) 0.113(6) -0.029(4) -0.032(4) 0.050(4)
C94 0.073(5) 0.132(8) 0.111(6) 0.060(6) 0.022(5) 0.029(5)
N95 0.184(8) 0.125(6) 0.053(3) -0.015(3) -0.026(4) 0.129(6)
N96 0.083(4) 0.074(4) 0.092(4) -0.011(3) -0.018(3) 0.046(3)
C97 0.076(4) 0.058(4) 0.091(4) -0.008(3) -0.022(3) 0.040(3)
C98 0.097(6) 0.112(7) 0.113(6) 0.032(5) -0.006(5) 0.060(6)
C99 0.051(3) 0.071(4) 0.110(5) -0.012(4) -0.011(3) 0.026(3)
C100 0.078(5) 0.075(5) 0.106(5) -0.023(4) -0.024(4) 0.046(4)
C101 0.115(6) 0.099(5) 0.050(3) 0.006(3) -0.016(3) 0.069(5)
C102 0.156(8) 0.118(7) 0.045(3) 0.022(3) 0.023(4) 0.100(7)
C5CA 0.084(5) 0.083(5) 0.085(4) 0.005(4) 0.010(4) 0.049(4)
C8CA 0.106(5) 0.080(4) 0.055(3) -0.004(3) -0.021(3) 0.068(4)
C4EA 0.197(11) 0.151(9) 0.045(3) -0.016(4) -0.029(5) 0.135(9)
C9CA 0.101(6) 0.106(6) 0.088(5) -0.012(4) -0.018(4) 0.062(6)
C0DA 0.196(11) 0.168(9) 0.032(3) -0.005(4) -0.015(4) 0.144(9)
C6CA 0.071(4) 0.070(4) 0.077(4) 0.012(3) 0.006(3) 0.050(3)
C7CA 0.069(5) 0.097(6) 0.121(6) -0.016(5) -0.043(5) 0.051(4)
C9EA 0.091(6) 0.088(5) 0.121(6) -0.032(5) -0.063(5) 0.061(5)
C0FA 0.261(15) 0.217(12) 0.029(3) -0.003(4) -0.006(5) 0.198(12)
C1BA 0.127(7) 0.085(5) 0.062(3) -0.002(3) -0.022(4) 0.070(5)
C2CA 0.068(5) 0.109(6) 0.129(6) 0.037(5) -0.012(4) 0.053(5)
C3CA 0.094(5) 0.049(3) 0.079(4) -0.002(3) -0.012(4) 0.037(3)
C4CA 0.095(5) 0.046(3) 0.078(4) -0.003(3) -0.023(3) 0.041(3)
C1DA 0.099(7) 0.125(8) 0.089(5) -0.013(5) 0.022(5) 0.055(6)
C2DA 0.073(4) 0.084(5) 0.083(4) -0.010(4) -0.013(4) 0.038(4)
C3DA 0.082(5) 0.137(9) 0.063(4) 0.028(5) -0.022(4) 0.014(6)
C4DA 0.094(5) 0.061(4) 0.091(4) -0.014(3) -0.021(4) 0.043(4)
C5DA 0.156(9) 0.097(6) 0.065(4) -0.027(4) -0.048(5) 0.092(6)
C6DA 0.34(2) 0.247(16) 0.053(4) -0.038(6) -0.039(7) 0.247(17)
C8DA 0.096(6) 0.112(7) 0.101(6) -0.010(5) 0.015(5) 0.059(6)
C9DA 0.068(4) 0.083(5) 0.067(3) 0.022(3) 0.002(3) 0.025(4)
C0EA 0.101(7) 0.124(8) 0.083(5) -0.002(5) -0.016(5) 0.048(6)
C1EA 0.086(4) 0.061(3) 0.063(3) -0.008(3) -0.029(3) 0.049(3)
C2EA 0.28(2) 0.146(11) 0.083(6) -0.024(6) -0.039(8) 0.144(13)
C3EA 0.119(7) 0.097(6) 0.102(5) -0.038(5) -0.063(5) 0.068(6)
C1FA 0.064(4) 0.083(4) 0.048(3) 0.015(3) -0.015(3) 0.016(3)
C2FA 0.079(4) 0.056(3) 0.070(3) 0.012(3) -0.010(3) 0.026(3)
C3 0.066(4) 0.114(6) 0.061(3) 0.030(4) -0.019(3) 0.026(4)
C4 0.078(5) 0.103(6) 0.060(4) 0.007(4) -0.022(3) 0.011(4)
C5 0.082(5) 0.101(5) 0.043(3) 0.008(3) -0.016(3) 0.034(4)
C6 0.065(4) 0.119(7) 0.113(6) 0.047(5) 0.002(4) 0.054(5)
C7 0.063(4) 0.113(7) 0.107(6) -0.014(5) -0.023(4) 0.015(5)
C8 0.128(8) 0.122(8) 0.080(5) -0.023(5) -0.055(5) 0.061(7)
C9 0.067(4) 0.133(8) 0.075(4) 0.035(6) 0.007(4) 0.002(4)
C10 0.106(7) 0.158(10) 0.128(7) 0.069(7) 0.038(6) 0.088(8)
C11 0.101(6) 0.082(5) 0.095(5) -0.007(4) -0.031(5) 0.045(5)
C12 0.076(5) 0.135(9) 0.062(4) 0.002(5) -0.031(4) -0.004(5)
C13 0.081(5) 0.066(4) 0.104(5) -0.028(4) -0.038(4) 0.045(4)
C14 0.079(6) 0.246(18) 0.179(12) 0.121(13) 0.031(7) 0.091(9)
C15 0.32(2) 0.34(2) 0.035(3) -0.004(6) -0.004(6) 0.283(19)
C16 0.069(4) 0.061(4) 0.131(6) -0.020(4) 0.000(4) 0.024(3)
C17 0.085(7) 0.177(14) 0.070(6) -0.032(7) -0.030(5) 0.073(9)
C18 0.070(6) 0.110(8) 0.172(10) 0.032(7) -0.035(6) 0.018(5)
C19 0.173(12) 0.235(16) 0.079(5) -0.054(8) -0.066(7) 0.130(12)
C20 0.077(7) 0.234(19) 0.205(15) 0.114(14) 0.012(8) 0.062(10)
C21 0.37(3) 0.39(3) 0.044(4) -0.043(8) -0.033(7) 0.32(2)
C22 0.092(8) 0.144(10) 0.192(13) -0.048(10) 0.042(8) 0.003(7)
C23 0.127(11) 0.075(7) 0.088(7) 0.013(5) 0.009(7) 0.052(7)
C25 0.168(15) 0.176(15) 0.209(16) -0.026(12) -0.089(13) 0.091(13)
C1 0.208(14) 0.176(12) 0.079(5) 0.036(6) 0.039(7) 0.136(12)
C2 0.36(3) 0.37(3) 0.123(10) -0.104(15) -0.135(15) 0.27(3)
C3FA 0.140(13) 0.070(8) 0.185(15) 0.010(9) 0.028(11) 0.062(9)
C23A 0.127(11) 0.075(7) 0.088(7) 0.013(5) 0.009(7) 0.052(7)
C17A 0.085(7) 0.177(14) 0.070(6) -0.032(7) -0.030(5) 0.073(9)
C3FB 0.140(13) 0.070(8) 0.185(15) 0.010(9) 0.028(11) 0.062(9)

loop_
_atom_type_symbol
_atom_type_description
_atom_type_scat_dispersion_real
_atom_type_scat_dispersion_imag
_atom_type_scat_source
C C 0.0181 0.0091 'International Tables Vol C Tables 4.2.6.8 and 6.1.1.4'
H H 0.0000 0.0000 'International Tables Vol C Tables 4.2.6.8 and 6.1.1.4'
N N 0.0311 0.0180 'International Tables Vol C Tables 4.2.6.8 and 6.1.1.4'

loop_
_geom_angle_atom_site_label_1
_geom_angle_atom_site_label_2
_geom_angle_atom_site_label_3
_geom_angle
_geom_angle_site_symmetry_1
_geom_angle_site_symmetry_3
N3 C2AA C9BA 129.8(4) . .
N3 C2AA C1CA 109.8(5) . .
C9BA C2AA C1CA 120.3(5) . .
C3AA C7DA C4BA 121.4(5) . .
C4AA C7DA C3AA 119.7(6) . .
C4AA C7DA C4BA 118.9(6) . .
C2AA N3 C42 128.8(5) . .
C1AA N3 C2AA 108.5(4) . .
C1AA N3 C42 121.1(5) . .
C4AA C5EA C9AA 118.2(5) . .
C4AA C5EA C29 136.4(6) . .
C9AA C5EA C29 105.2(5) . .
C7AA C6EA C0BA 115.0(6) . .
C7AA C6EA C64 108.3(6) . .
C0BA C6EA C64 136.7(6) . .
N1BA C0AA C7EA 107.6(5) . .
C1CA C0AA N1BA 129.1(5) . .
C1CA C0AA C7EA 123.3(5) . .
C0AA N1BA C52 129.0(6) . .
C50 N1BA C0AA 109.2(5) . .
C50 N1BA C52 120.6(5) . .
C0AA C7EA C68 107.1(4) . .
C5AA C7EA C0AA 116.4(6) . .
C5AA C7EA C68 136.4(6) . .
N2CA C8BA C30 126.9(6) . .
N2CA C8BA C64 111.9(6) . .
C30 C8BA C64 121.2(6) . .
C2AA C9BA C5BA 135.2(6) . .
C5AA C9BA C2AA 118.0(4) . .
C5AA C9BA C5BA 106.8(5) . .
C6AA C0CA H0CA 119.3 . .
C8AA C0CA H0CA 119.3 . .
C8AA C0CA C6AA 121.4(5) . .
C2AA C1CA C6AA 104.4(5) . .
C0AA C1CA C2AA 118.4(5) . .
C0AA C1CA C6AA 137.2(4) . .
C8BA N2CA C7AA 109.5(5) . .
C8BA N2CA C4CA 121.9(6) . .
C7AA N2CA C4CA 126.2(6) . .
C6BA N3CA C0DA 117.1(7) . .
C0BA N4CA C6CA 129.9(5) . .
C39 N4CA C0BA 107.8(5) . .
C39 N4CA C6CA 120.9(5) . .
N3 C1AA C6AA 109.9(5) . .
C8EA C1AA N3 127.0(5) . .
C8EA C1AA C6AA 123.0(5) . .
C9AA N2AA C3BA 120.4(5) . .
C9AA N2AA C7BA 109.5(5) . .
C7BA N2AA C3BA 129.3(5) . .
C1AA C8EA H8EA 120.3 . .
C1AA C8EA C2BA 119.3(6) . .
C2BA C8EA H8EA 120.3 . .
C7DA C3AA H3AA 119.6 . .
C26 C3AA C7DA 120.7(5) . .
C26 C3AA H3AA 119.6 . .
C7DA C4AA H4AA 119.6 . .
C5EA C4AA C7DA 120.7(6) . .
C5EA C4AA H4AA 119.6 . .
C7EA C5AA C9BA 122.7(5) . .
N8 C5AA C7EA 128.6(6) . .
N8 C5AA C9BA 108.6(4) . .
C0CA C6AA C1CA 136.1(5) . .
C0CA C6AA C1AA 116.6(6) . .
C1AA C6AA C1CA 107.2(4) . .
C5AA N8 C45 128.4(5) . .
C46 N8 C5AA 109.1(5) . .
C46 N8 C45 120.3(5) . .
N2CA C7AA C6EA 106.1(5) . .
C59 C7AA C6EA 123.6(6) . .
C59 C7AA N2CA 130.1(6) . .
C0CA C8AA C2BA 119.9(5) . .
C0CA C8AA C35 118.3(5) . .
C2BA C8AA C35 121.7(6) . .
N2AA C9AA C5EA 109.7(5) . .
N2AA C9AA C26 129.1(6) . .
C26 C9AA C5EA 121.3(6) . .
N4CA C0BA C6EA 127.5(6) . .
C34 C0BA C6EA 122.3(6) . .
C34 C0BA N4CA 110.2(6) . .
C8EA C2BA H2BA 120.3 . .
C8AA C2BA C8EA 119.5(6) . .
C8AA C2BA H2BA 120.3 . .
N2AA C3BA H3BA 108.8 . .
N2AA C3BA H3BB 108.8 . .
N2AA C3BA C83 113.8(5) . .
H3BA C3BA H3BB 107.7 . .
C83 C3BA H3BA 108.8 . .
C83 C3BA H3BB 108.8 . .
C7DA C4BA H4BA 117.4 . .
N28 C4BA C7DA 125.1(7) . .
N28 C4BA H4BA 117.4 . .
C44 C5BA C9BA 137.2(6) . .
C44 C5BA C46 117.1(5) . .
C46 C5BA C9BA 105.8(5) . .
N3CA C6BA H6BA 119.4 . .
N3CA C6BA C77 121.3(8) . .
C77 C6BA H6BA 119.4 . .
N2AA C7BA C29 107.9(5) . .
C38 C7BA N2AA 128.8(7) . .
C38 C7BA C29 123.3(6) . .
C3AA C26 C9AA 119.2(6) . .
C3AA C26 H26 120.4 . .
C9AA C26 H26 120.4 . .
C34 C27 C59 121.0(6) . .
N48 C27 C34 129.7(7) . .
N48 C27 C59 109.3(6) . .
C4BA N28 C1FA 117.9(6) . .
C7BA C29 C5EA 107.6(5) . .
C81 C29 C5EA 134.3(6) . .
C81 C29 C7BA 118.1(5) . .
C8BA C30 H30 120.5 . .
C8BA C30 C51 118.9(6) . .
C51 C30 H30 120.5 . .
C46 C31 H31 120.2 . .
C8CA C31 H31 120.2 . .
C8CA C31 C46 119.6(7) . .
C41 C32 C53 116.4(7) . .
C41 C32 C1EA 136.8(7) . .
C53 C32 C1EA 106.8(5) . .
C53 N33 C90 120.8(6) . .
C81 N33 C53 107.3(5) . .
C81 N33 C90 129.1(5) . .
C0BA C34 C27 119.5(6) . .
C0BA C34 C85 106.0(5) . .
C27 C34 C85 134.4(6) . .
C8AA C35 H35 118.4 . .
N36 C35 C8AA 123.2(6) . .
N36 C35 H35 118.4 . .
C35 N36 C5 117.7(6) . .
C53 C37 H37 121.6 . .
C87 C37 H37 121.6 . .
C87 C37 C53 116.7(7) . .
C7BA C38 C43 136.6(7) . .
C7BA C38 C92 116.9(7) . .
C92 C38 C43 106.5(6) . .
N4CA C39 C63 127.2(6) . .
N4CA C39 C85 110.8(6) . .
C85 C39 C63 122.0(6) . .
C47 C40 C55 121.3(7) . .
C54 C40 C47 121.0(6) . .
C54 C40 C55 117.6(6) . .
C32 C41 H41 120.0 . .
C73 C41 C32 120.0(7) . .
C73 C41 H41 120.0 . .
N3 C42 H42A 108.8 . .
N3 C42 H42B 108.8 . .
N3 C42 C65 114.0(4) . .
H42A C42 H42B 107.7 . .
C65 C42 H42A 108.8 . .
C65 C42 H42B 108.8 . .
C80 C43 C38 137.0(6) . .
C80 C43 C97 116.6(6) . .
C97 C43 C38 106.3(7) . .
C5BA C44 H44 120.0 . .
C5BA C44 C77 120.0(6) . .
C77 C44 H44 120.0 . .
N8 C45 H45A 108.4 . .
N8 C45 H45B 108.4 . .
N8 C45 C75 115.6(6) . .
H45A C45 H45B 107.5 . .
C75 C45 H45A 108.4 . .
C75 C45 H45B 108.4 . .
N8 C46 C5BA 109.3(4) . .
N8 C46 C31 129.0(7) . .
C31 C46 C5BA 121.7(6) . .
C40 C47 H47 119.8 . .
C63 C47 C40 120.3(7) . .
C63 C47 H47 119.8 . .
C27 N48 C58 107.8(6) . .
C27 N48 C82 129.4(6) . .
C58 N48 C82 120.5(6) . .
H49A C49 H49B 107.7 . .
H49C C49 H49D 108.7 . .
C83 C49 H49A 108.8 . .
C83 C49 H49B 108.8 . .
C83 C49 H49C 110.6 . .
C83 C49 H49D 110.6 . .
C83 C49 C23 113.7(9) . .
C83 C49 C23A 105.9(9) . .
C23 C49 H49A 108.8 . .
C23 C49 H49B 108.8 . .
C23A C49 H49C 110.6 . .
C23A C49 H49D 110.6 . .
N1BA C50 C68 110.4(5) . .
N1BA C50 C71 128.1(6) . .
C71 C50 C68 121.5(6) . .
C30 C51 H51 120.2 . .
C30 C51 C60 119.5(7) . .
C60 C51 H51 120.2 . .
N1BA C52 H52A 109.0 . .
N1BA C52 H52B 109.0 . .
N1BA C52 C88 112.9(5) . .
H52A C52 H52B 107.8 . .
C88 C52 H52A 109.0 . .
C88 C52 H52B 109.0 . .
C32 C53 N33 110.1(7) . .
C37 C53 C32 124.9(6) . .
C37 C53 N33 125.0(7) . .
C40 C54 H54 119.7 . .
C85 C54 C40 120.6(6) . .
C85 C54 H54 119.7 . .
C40 C55 H55 119.0 . .
N57 C55 C40 122.0(7) . .
N57 C55 H55 119.0 . .
C61 C56 H56 119.1 . .
N66 C56 H56 119.1 . .
N66 C56 C61 121.8(7) . .
C55 N57 C5CA 117.2(7) . .
C78 C58 N48 109.4(6) . .
C100 C58 N48 126.3(7) . .
C100 C58 C78 124.3(7) . .
C7AA C59 C27 117.9(6) . .
C7AA C59 C78 135.9(7) . .
C27 C59 C78 106.2(6) . .
C51 C60 C74 121.2(6) . .
C62 C60 C51 119.3(7) . .
C62 C60 C74 118.8(6) . .
C72 C61 C56 118.9(6) . .
C72 C61 C79 119.9(7) . .
C79 C61 C56 121.1(6) . .
C60 C62 H62 118.4 . .
C60 C62 C64 123.1(6) . .
C64 C62 H62 118.4 . .
C39 C63 H63 121.1 . .
C47 C63 C39 117.8(7) . .
C47 C63 H63 121.1 . .
C8BA C64 C6EA 103.8(5) . .
C62 C64 C6EA 138.5(6) . .
C62 C64 C8BA 117.6(6) . .
C42 C65 H65A 109.0 . .
C42 C65 H65B 109.0 . .
C42 C65 C102 113.1(5) . .
H65A C65 H65B 107.8 . .
C102 C65 H65A 109.0 . .
C102 C65 H65B 109.0 . .
C56 N66 C6 118.7(8) . .
C92 N67 C97 109.4(6) . .
C92 N67 C3EA 126.3(7) . .
C97 N67 C3EA 120.3(7) . .
C50 C68 C7EA 105.5(6) . .
C72 C68 C7EA 138.2(5) . .
C72 C68 C50 116.3(6) . .
C78 C69 H69 119.2 . .
C13 C69 H69 119.2 . .
C13 C69 C78 121.6(7) . .
C74 N70 C9DA 117.8(6) . .
C50 C71 H71 119.9 . .
C79 C71 C50 120.1(6) . .
C79 C71 H71 119.9 . .
C61 C72 C68 121.7(6) . .
C61 C72 H72 119.1 . .
C68 C72 H72 119.1 . .
C41 C73 C87 121.9(6) . .
C41 C73 C5DA 118.8(8) . .
C87 C73 C5DA 119.2(8) . .
C60 C74 H74 118.2 . .
N70 C74 C60 123.7(7) . .
N70 C74 H74 118.2 . .
C45 C75 H75A 108.6 . .
C45 C75 H75B 108.6 . .
C45 C75 C9CA 114.7(7) . .
H75A C75 H75B 107.6 . .
C9CA C75 H75A 108.6 . .
C9CA C75 H75B 108.6 . .
H76A C76 H76B 107.6 . .
C98 C76 H76A 108.6 . .
C98 C76 H76B 108.6 . .
C98 C76 C6CA 114.7(7) . .
C6CA C76 H76A 108.6 . .
C6CA C76 H76B 108.6 . .
C44 C77 C6BA 115.9(7) . .
C8CA C77 C6BA 123.8(5) . .
C8CA C77 C44 120.2(6) . .
C58 C78 C59 106.9(6) . .
C58 C78 C69 114.7(6) . .
C69 C78 C59 138.4(7) . .
C61 C79 H79 119.9 . .
C71 C79 C61 120.2(7) . .
C71 C79 H79 119.9 . .
C43 C80 H80 119.5 . .
C86 C80 C43 121.0(7) . .
C86 C80 H80 119.5 . .
C29 C81 C1EA 120.7(7) . .
N33 C81 C29 129.3(5) . .
N33 C81 C1EA 110.0(6) . .
N48 C82 H82A 109.1 . .
N48 C82 H82B 109.1 . .
N48 C82 C99 112.5(6) . .
H82A C82 H82B 107.8 . .
C99 C82 H82A 109.1 . .
C99 C82 H82B 109.1 . .
C3BA C83 H83A 109.3 . .
C3BA C83 H83B 109.3 . .
C49 C83 C3BA 111.8(6) . .
C49 C83 H83A 109.3 . .
C49 C83 H83B 109.3 . .
H83A C83 H83B 107.9 . .
C89 N84 C2CA 115.2(8) . .
C39 C85 C34 105.0(5) . .
C54 C85 C34 137.0(6) . .
C54 C85 C39 117.9(6) . .
C80 C86 C89 118.8(7) . .
C80 C86 C7CA 120.3(8) . .
C7CA C86 C89 120.8(7) . .
C37 C87 C73 120.0(8) . .
C37 C87 H87 120.0 . .
C73 C87 H87 120.0 . .
C52 C88 H88A 109.1 . .
C52 C88 H88B 109.1 . .
C52 C88 C101 112.3(5) . .
H88A C88 H88B 107.9 . .
C101 C88 H88A 109.1 . .
C101 C88 H88B 109.1 . .
N84 C89 C86 124.2(8) . .
N84 C89 H89 117.9 . .
C86 C89 H89 117.9 . .
N33 C90 H90A 108.7 . .
N33 C90 H90B 108.7 . .
N33 C90 C2FA 114.2(5) . .
H90A C90 H90B 107.6 . .
C2FA C90 H90A 108.7 . .
C2FA C90 H90B 108.7 . .
H91A C91 H91B 107.8 . .
C3CA C91 H91A 109.0 . .
C3CA C91 H91B 109.0 . .
C2EA C91 H91A 109.0 . .
C2EA C91 H91B 109.0 . .
C2EA C91 C3CA 112.9(7) . .
N67 C92 C38 108.8(7) . .
N67 C92 C1EA 129.2(6) . .
C1EA C92 C38 122.0(6) . .
C100 C93 H93 120.9 . .
C100 C93 C13 118.2(7) . .
C13 C93 H93 120.9 . .
H94A C94 H94B 107.9 . .
C9DA C94 H94A 109.2 . .
C9DA C94 H94B 109.2 . .
C9DA C94 C9 111.9(7) . .
C9 C94 H94A 109.2 . .
C9 C94 H94B 109.2 . .
C5DA N95 C4EA 118.4(9) . .
C4DA N96 C2DA 117.7(7) . .
N67 C97 C43 108.8(6) . .
C9EA C97 C43 123.0(8) . .
C9EA C97 N67 128.2(7) . .
C76 C98 H98A 109.3 . .
C76 C98 H98B 109.3 . .
C76 C98 H98C 106.9 . .
C76 C98 H98D 106.9 . .
C76 C98 C17A 121.8(14) . .
H98A C98 H98B 108.0 . .
H98C C98 H98D 106.7 . .
C17 C98 C76 111.4(10) . .
C17 C98 H98A 109.3 . .
C17 C98 H98B 109.3 . .
C17A C98 H98C 106.9 . .
C17A C98 H98D 106.9 . .
C82 C99 H99A 109.1 . .
C82 C99 H99B 109.1 . .
H99A C99 H99B 107.9 . .
C16 C99 C82 112.3(7) . .
C16 C99 H99A 109.1 . .
C16 C99 H99B 109.1 . .
C58 C100 C93 119.5(8) . .
C58 C100 H100 120.2 . .
C93 C100 H100 120.2 . .
C88 C101 H10A 109.1 . .
C88 C101 H10B 109.1 . .
H10A C101 H10B 107.8 . .
C1BA C101 C88 112.5(7) . .
C1BA C101 H10A 109.1 . .
C1BA C101 H10B 109.1 . .
C65 C102 H10C 109.1 . .
C65 C102 H10D 109.1 . .
C65 C102 C1 112.6(7) . .
H10C C102 H10D 107.8 . .
C1 C102 H10C 109.1 . .
C1 C102 H10D 109.1 . .
N57 C5CA H5CA 109.1 . .
N57 C5CA C2DA 109.1(6) . 12_554
N57 C5CA C8DA 111.5(8) . .
C2DA C5CA H5CA 109.1 12_554 .
C8DA C5CA H5CA 109.1 . .
C8DA C5CA C2DA 109.0(7) . 12_554
C31 C8CA C77 121.1(6) . .
C31 C8CA H8CA 119.4 . .
C77 C8CA H8CA 119.4 . .
N95 C4EA H4EA 110.3 . .
N95 C4EA C0DA 105.6(7) . .
N95 C4EA C6DA 110.4(8) . .
C0DA C4EA H4EA 110.3 . .
C6DA C4EA H4EA 110.3 . .
C6DA C4EA C0DA 109.9(10) . .
C75 C9CA H9CA 109.0 . .
C75 C9CA H9CB 109.0 . .
H9CA C9CA H9CB 107.8 . .
C25 C9CA C75 113.1(11) . .
C25 C9CA H9CA 109.0 . .
C25 C9CA H9CB 109.0 . .
N3CA C0DA C4EA 109.3(9) . .
N3CA C0DA H0DA 109.6 . .
N3CA C0DA C0FA 108.1(7) . .
C4EA C0DA H0DA 109.6 . .
C0FA C0DA C4EA 110.7(7) . .
C0FA C0DA H0DA 109.6 . .
N4CA C6CA C76 111.9(6) . .
N4CA C6CA H6CA 109.2 . .
N4CA C6CA H6CB 109.2 . .
C76 C6CA H6CA 109.2 . .
C76 C6CA H6CB 109.2 . .
H6CA C6CA H6CB 107.9 . .
C86 C7CA H7CA 119.6 . .
C9EA C7CA C86 120.8(7) . .
C9EA C7CA H7CA 119.6 . .
C97 C9EA C7CA 117.8(8) . .
C97 C9EA H9EA 121.1 . .
C7CA C9EA H9EA 121.1 . .
C0DA C0FA H0FA 109.7 . .
C0DA C0FA H0FB 109.7 . .
C0DA C0FA C15 109.9(8) . .
H0FA C0FA H0FB 108.2 . .
C15 C0FA H0FA 109.7 . .
C15 C0FA H0FB 109.7 . .
C101 C1BA H1BA 109.5 . .
C101 C1BA H1BB 109.5 . .
C101 C1BA H1BC 109.5 . .
H1BA C1BA H1BB 109.5 . .
H1BA C1BA H1BC 109.5 . .
H1BB C1BA H1BC 109.5 . .
N84 C2CA H2CA 109.6 . .
N84 C2CA C6 109.2(7) . .
N84 C2CA C18 107.3(9) . .
C6 C2CA H2CA 109.6 . .
C6 C2CA C18 111.5(8) . .
C18 C2CA H2CA 109.6 . .
C91 C3CA H3CA 109.3 . .
C91 C3CA H3CB 109.3 . .
H3CA C3CA H3CB 108.0 . .
C4CA C3CA C91 111.5(6) . .
C4CA C3CA H3CA 109.3 . .
C4CA C3CA H3CB 109.3 . .
N2CA C4CA C3CA 115.6(5) . .
N2CA C4CA H4CA 108.4 . .
N2CA C4CA H4CB 108.4 . .
C3CA C4CA H4CA 108.4 . .
C3CA C4CA H4CB 108.4 . .
H4CA C4CA H4CB 107.5 . .
H1DA C1DA H1DB 108.4 . .
C8DA C1DA H1DA 110.0 . .
C8DA C1DA H1DB 110.0 . .
C0EA C1DA H1DA 110.0 12_554 .
C0EA C1DA H1DB 110.0 12_554 .
C0EA C1DA C8DA 108.5(8) 12_554 .
N96 C2DA C5CA 107.9(6) . 12_554
N96 C2DA H2DA 109.2 . .
N96 C2DA C11 109.0(7) . .
C5CA C2DA H2DA 109.2 12_554 .
C11 C2DA C5CA 112.2(7) . 12_554
C11 C2DA H2DA 109.2 . .
H3DA C3DA H3DB 108.2 . .
C3 C3DA H3DA 109.8 . .
C3 C3DA H3DB 109.8 . .
C12 C3DA H3DA 109.8 . .
C12 C3DA H3DB 109.8 . .
C12 C3DA C3 109.5(9) . .
N96 C4DA H4DA 119.4 . .
N96 C4DA C13 121.2(8) . .
C13 C4DA H4DA 119.4 . .
C73 C5DA H5DA 118.0 . .
N95 C5DA C73 124.1(9) . .
N95 C5DA H5DA 118.0 . .
C4EA C6DA H6DA 109.2 . .
C4EA C6DA H6DB 109.2 . .
C4EA C6DA C21 112.0(10) . .
H6DA C6DA H6DB 107.9 . .
C21 C6DA H6DA 109.2 . .
C21 C6DA H6DB 109.2 . .
C5CA C8DA C1DA 111.2(8) . .
C5CA C8DA H8DA 109.4 . .
C5CA C8DA H8DB 109.4 . .
C1DA C8DA H8DA 109.4 . .
C1DA C8DA H8DB 109.4 . .
H8DA C8DA H8DB 108.0 . .
N70 C9DA C94 108.1(6) . .
N70 C9DA C9DA 109.2(6) . 12_554
N70 C9DA H9DA 109.0 . .
C94 C9DA H9DA 109.0 . .
C9DA C9DA C94 112.4(7) 12_554 .
C9DA C9DA H9DA 109.0 12_554 .
C1DA C0EA H0EA 109.6 12_554 .
C1DA C0EA H0EB 109.6 12_554 .
H0EA C0EA H0EB 108.1 . .
C11 C0EA C1DA 110.2(8) . 12_554
C11 C0EA H0EA 109.6 . .
C11 C0EA H0EB 109.6 . .
C81 C1EA C32 105.4(6) . .
C92 C1EA C32 136.2(5) . .
C92 C1EA C81 118.4(6) . .
C91 C2EA H2EA 109.5 . .
C91 C2EA H2EB 109.5 . .
C91 C2EA H2EC 109.5 . .
H2EA C2EA H2EB 109.5 . .
H2EA C2EA H2EC 109.5 . .
H2EB C2EA H2EC 109.5 . .
N67 C3EA H3EA 108.3 . .
N67 C3EA H3EB 108.3 . .
H3EA C3EA H3EB 107.4 . .
C8 C3EA N67 115.7(7) . .
C8 C3EA H3EA 108.3 . .
C8 C3EA H3EB 108.3 . .
N28 C1FA H1FA 109.7 . .
N28 C1FA C3 109.4(5) . .
N28 C1FA C5 108.4(6) . .
C3 C1FA H1FA 109.7 . .
C3 C1FA C5 109.8(6) . .
C5 C1FA H1FA 109.7 . .
C90 C2FA H2FA 109.5 . .
C90 C2FA H2FB 109.5 . .
C90 C2FA C7 110.9(6) . .
H2FA C2FA H2FB 108.0 . .
C7 C2FA H2FA 109.5 . .
C7 C2FA H2FB 109.5 . .
C3DA C3 C1FA 111.4(6) . .
C3DA C3 H3A 109.3 . .
C3DA C3 H3B 109.3 . .
C1FA C3 H3A 109.3 . .
C1FA C3 H3B 109.3 . .
H3A C3 H3B 108.0 . .
H4A C4 H4B 108.0 . .
C5 C4 H4A 109.4 . .
C5 C4 H4B 109.4 . .
C12 C4 H4A 109.4 . .
C12 C4 H4B 109.4 . .
C12 C4 C5 111.4(7) . .
N36 C5 C1FA 108.0(6) . .
N36 C5 C4 109.0(6) . .
N36 C5 H5 109.8 . .
C1FA C5 H5 109.8 . .
C4 C5 C1FA 110.5(7) . .
C4 C5 H5 109.8 . .
N66 C6 C2CA 110.8(7) . .
N66 C6 H6 108.0 . .
N66 C6 C10 113.0(10) . .
C2CA C6 H6 108.0 . .
C10 C6 C2CA 108.7(8) . .
C10 C6 H6 108.0 . .
C2FA C7 H7AA 108.9 . .
C2FA C7 H7AB 108.9 . .
C2FA C7 H7BC 107.1 . .
C2FA C7 H7BD 107.1 . .
H7AA C7 H7AB 107.7 . .
H7BC C7 H7BD 106.8 . .
C3FA C7 C2FA 113.2(12) . .
C3FA C7 H7AA 108.9 . .
C3FA C7 H7AB 108.9 . .
C3FB C7 C2FA 120.7(14) . .
C3FB C7 H7BC 107.1 . .
C3FB C7 H7BD 107.1 . .
C3EA C8 H8A 108.9 . .
C3EA C8 H8B 108.9 . .
C3EA C8 C19 113.4(10) . .
H8A C8 H8B 107.7 . .
C19 C8 H8A 108.9 . .
C19 C8 H8B 108.9 . .
C94 C9 H9A 109.3 . .
C94 C9 H9B 109.3 . .
C9 C9 C94 111.5(8) 12_554 .
C9 C9 H9A 109.3 12_554 .
C9 C9 H9B 109.3 12_554 .
H9A C9 H9B 108.0 . .
C6 C10 H10E 108.2 . .
C6 C10 H10F 108.2 . .
C6 C10 C14 116.5(13) . .
H10E C10 H10F 107.3 . .
C14 C10 H10E 108.2 . .
C14 C10 H10F 108.2 . .
C2DA C11 H11A 109.1 . .
C2DA C11 H11B 109.1 . .
C0EA C11 C2DA 112.6(8) . .
C0EA C11 H11A 109.1 . .
C0EA C11 H11B 109.1 . .
H11A C11 H11B 107.8 . .
C3DA C12 C4 111.8(7) . .
C3DA C12 H12A 109.3 . .
C3DA C12 H12B 109.3 . .
C4 C12 H12A 109.3 . .
C4 C12 H12B 109.3 . .
H12A C12 H12B 107.9 . .
C69 C13 C93 121.3(7) . .
C69 C13 C4DA 118.3(8) . .
C93 C13 C4DA 120.3(7) . .
C10 C14 H14A 109.5 . .
C10 C14 H14B 109.5 . .
H14A C14 H14B 108.1 . .
C20 C14 C10 110.9(10) . .
C20 C14 H14A 109.5 . .
C20 C14 H14B 109.5 . .
C0FA C15 H15A 109.6 . .
C0FA C15 H15B 109.6 . .
H15A C15 H15B 108.1 . .
C21 C15 C0FA 110.3(13) . .
C21 C15 H15A 109.6 . .
C21 C15 H15B 109.6 . .
C99 C16 H16A 109.0 . .
C99 C16 H16B 109.0 . .
H16A C16 H16B 107.8 . .
C22 C16 C99 112.9(8) . .
C22 C16 H16A 109.0 . .
C22 C16 H16B 109.0 . .
C98 C17 H17A 109.5 . .
C98 C17 H17B 109.5 . .
C98 C17 H17C 109.5 . .
H17A C17 H17B 109.5 . .
H17A C17 H17C 109.5 . .
H17B C17 H17C 109.5 . .
C2CA C18 H18A 109.5 . .
C2CA C18 H18B 109.5 . .
H18A C18 H18B 108.1 . .
C20 C18 C2CA 110.8(11) . .
C20 C18 H18A 109.5 . .
C20 C18 H18B 109.5 . .
C8 C19 H19A 107.2 . .
C8 C19 H19B 107.2 . .
H19A C19 H19B 106.9 . .
C2 C19 C8 120.3(13) . .
C2 C19 H19A 107.2 . .
C2 C19 H19B 107.2 . .
C14 C20 C18 111.0(11) . .
C14 C20 H20A 109.4 . .
C14 C20 H20B 109.4 . .
C18 C20 H20A 109.4 . .
C18 C20 H20B 109.4 . .
H20A C20 H20B 108.0 . .
C6DA C21 H21A 110.0 . .
C6DA C21 H21B 110.0 . .
C15 C21 C6DA 108.6(10) . .
C15 C21 H21A 110.0 . .
C15 C21 H21B 110.0 . .
H21A C21 H21B 108.3 . .
C16 C22 H22A 109.5 . .
C16 C22 H22B 109.5 . .
C16 C22 H22C 109.5 . .
H22A C22 H22B 109.5 . .
H22A C22 H22C 109.5 . .
H22B C22 H22C 109.5 . .
C49 C23 H23A 109.5 . .
C49 C23 H23B 109.5 . .
C49 C23 H23C 109.5 . .
H23A C23 H23B 109.5 . .
H23A C23 H23C 109.5 . .
H23B C23 H23C 109.5 . .
C9CA C25 H25A 109.5 . .
C9CA C25 H25B 109.5 . .
C9CA C25 H25C 109.5 . .
H25A C25 H25B 109.5 . .
H25A C25 H25C 109.5 . .
H25B C25 H25C 109.5 . .
C102 C1 H1A 109.5 . .
C102 C1 H1B 109.5 . .
C102 C1 H1C 109.5 . .
H1A C1 H1B 109.5 . .
H1A C1 H1C 109.5 . .
H1B C1 H1C 109.5 . .
C19 C2 H2A 109.5 . .
C19 C2 H2B 109.5 . .
C19 C2 H2C 109.5 . .
H2A C2 H2B 109.5 . .
H2A C2 H2C 109.5 . .
H2B C2 H2C 109.5 . .
C7 C3FA H3FA 109.5 . .
C7 C3FA H3FB 109.5 . .
C7 C3FA H3FC 109.5 . .
H3FA C3FA H3FB 109.5 . .
H3FA C3FA H3FC 109.5 . .
H3FB C3FA H3FC 109.5 . .
C49 C23A H23D 109.5 . .
C49 C23A H23E 109.5 . .
C49 C23A H23F 109.5 . .
H23D C23A H23E 109.5 . .
H23D C23A H23F 109.5 . .
H23E C23A H23F 109.5 . .
C98 C17A H17D 109.5 . .
C98 C17A H17E 109.5 . .
C98 C17A H17F 109.5 . .
H17D C17A H17E 109.5 . .
H17D C17A H17F 109.5 . .
H17E C17A H17F 109.5 . .
C7 C3FB H3FD 109.5 . .
C7 C3FB H3FE 109.5 . .
C7 C3FB H3FF 109.5 . .
H3FD C3FB H3FE 109.5 . .
H3FD C3FB H3FF 109.5 . .
H3FE C3FB H3FF 109.5 . .

loop_
_geom_bond_atom_site_label_1
_geom_bond_atom_site_label_2
_geom_bond_distance
_geom_bond_site_symmetry_2
C2AA N3 1.396(8) .
C2AA C9BA 1.417(8) .
C2AA C1CA 1.439(6) .
C7DA C3AA 1.410(10) .
C7DA C4AA 1.407(8) .
C7DA C4BA 1.432(9) .
N3 C1AA 1.383(7) .
N3 C42 1.444(7) .
C5EA C4AA 1.386(8) .
C5EA C9AA 1.426(9) .
C5EA C29 1.469(7) .
C6EA C7AA 1.427(9) .
C6EA C0BA 1.445(9) .
C6EA C64 1.457(9) .
C0AA N1BA 1.421(7) .
C0AA C7EA 1.424(8) .
C0AA C1CA 1.374(9) .
N1BA C50 1.366(8) .
N1BA C52 1.449(7) .
C7EA C5AA 1.410(7) .
C7EA C68 1.472(9) .
C8BA N2CA 1.342(8) .
C8BA C30 1.406(10) .
C8BA C64 1.410(9) .
C9BA C5AA 1.413(9) .
C9BA C5BA 1.457(7) .
C0CA H0CA 0.9500 .
C0CA C6AA 1.401(7) .
C0CA C8AA 1.391(9) .
C1CA C6AA 1.479(8) .
N2CA C7AA 1.408(9) .
N2CA C4CA 1.472(8) .
N3CA C6BA 1.304(8) .
N3CA C0DA 1.455(11) .
N4CA C0BA 1.395(8) .
N4CA C39 1.364(8) .
N4CA C6CA 1.443(9) .
C1AA C8EA 1.358(10) .
C1AA C6AA 1.406(8) .
N2AA C9AA 1.378(8) .
N2AA C3BA 1.443(8) .
N2AA C7BA 1.405(8) .
C8EA H8EA 0.9500 .
C8EA C2BA 1.406(8) .
C3AA H3AA 0.9500 .
C3AA C26 1.378(9) .
C4AA H4AA 0.9500 .
C5AA N8 1.399(7) .
N8 C45 1.450(9) .
N8 C46 1.374(8) .
C7AA C59 1.394(9) .
C8AA C2BA 1.396(8) .
C8AA C35 1.462(7) .
C9AA C26 1.399(8) .
C0BA C34 1.385(9) .
C2BA H2BA 0.9500 .
C3BA H3BA 0.9900 .
C3BA H3BB 0.9900 .
C3BA C83 1.516(9) .
C4BA H4BA 0.9500 .
C4BA N28 1.290(8) .
C5BA C44 1.390(9) .
C5BA C46 1.429(10) .
C6BA H6BA 0.9500 .
C6BA C77 1.477(9) .
C7BA C29 1.415(10) .
C7BA C38 1.405(9) .
C26 H26 0.9500 .
C27 C34 1.396(9) .
C27 N48 1.391(8) .
C27 C59 1.419(10) .
N28 C1FA 1.428(8) .
C29 C81 1.410(9) .
C30 H30 0.9500 .
C30 C51 1.411(10) .
C31 H31 0.9500 .
C31 C46 1.376(8) .
C31 C8CA 1.361(10) .
C32 C41 1.402(8) .
C32 C53 1.408(11) .
C32 C1EA 1.456(11) .
N33 C53 1.410(7) .
N33 C81 1.385(9) .
N33 C90 1.442(8) .
C34 C85 1.483(10) .
C35 H35 0.9500 .
C35 N36 1.260(9) .
N36 C5 1.459(7) .
C37 H37 0.9500 .
C37 C53 1.391(11) .
C37 C87 1.388(8) .
C38 C43 1.466(11) .
C38 C92 1.429(10) .
C39 C63 1.419(9) .
C39 C85 1.405(9) .
C40 C47 1.395(10) .
C40 C54 1.385(10) .
C40 C55 1.486(10) .
C41 H41 0.9500 .
C41 C73 1.376(12) .
C42 H42A 0.9900 .
C42 H42B 0.9900 .
C42 C65 1.509(8) .
C43 C80 1.395(11) .
C43 C97 1.423(10) .
C44 H44 0.9500 .
C44 C77 1.413(7) .
C45 H45A 0.9900 .
C45 H45B 0.9900 .
C45 C75 1.502(10) .
C47 H47 0.9500 .
C47 C63 1.378(10) .
N48 C58 1.404(9) .
N48 C82 1.439(10) .
C49 H49A 0.9900 .
C49 H49B 0.9900 .
C49 H49C 0.9900 .
C49 H49D 0.9900 .
C49 C83 1.497(10) .
C49 C23 1.51(2) .
C49 C23A 1.661(19) .
C50 C68 1.421(8) .
C50 C71 1.398(9) .
C51 H51 0.9500 .
C51 C60 1.419(10) .
C52 H52A 0.9900 .
C52 H52B 0.9900 .
C52 C88 1.506(7) .
C54 H54 0.9500 .
C54 C85 1.379(9) .
C55 H55 0.9500 .
C55 N57 1.310(10) .
C56 H56 0.9500 .
C56 C61 1.483(11) .
C56 N66 1.269(10) .
N57 C5CA 1.436(10) .
C58 C78 1.397(11) .
C58 C100 1.376(10) .
C59 C78 1.451(9) .
C60 C62 1.364(9) .
C60 C74 1.454(10) .
C61 C72 1.386(10) .
C61 C79 1.400(10) .
C62 H62 0.9500 .
C62 C64 1.384(9) .
C63 H63 0.9500 .
C65 H65A 0.9900 .
C65 H65B 0.9900 .
C65 C102 1.514(9) .
N66 C6 1.436(11) .
N67 C92 1.385(8) .
N67 C97 1.399(10) .
N67 C3EA 1.489(10) .
C68 C72 1.393(10) .
C69 H69 0.9500 .
C69 C78 1.416(10) .
C69 C13 1.370(10) .
N70 C74 1.273(9) .
N70 C9DA 1.442(9) .
C71 H71 0.9500 .
C71 C79 1.349(11) .
C72 H72 0.9500 .
C73 C87 1.407(12) .
C73 C5DA 1.473(9) .
C74 H74 0.9500 .
C75 H75A 0.9900 .
C75 H75B 0.9900 .
C75 C9CA 1.517(12) .
C76 H76A 0.9900 .
C76 H76B 0.9900 .
C76 C98 1.508(13) .
C76 C6CA 1.534(8) .
C77 C8CA 1.369(11) .
C79 H79 0.9500 .
C80 H80 0.9500 .
C80 C86 1.367(10) .
C81 C1EA 1.443(8) .
C82 H82A 0.9900 .
C82 H82B 0.9900 .
C82 C99 1.516(11) .
C83 H83A 0.9900 .
C83 H83B 0.9900 .
N84 C89 1.263(10) .
N84 C2CA 1.500(13) .
C86 C89 1.477(12) .
C86 C7CA 1.400(12) .
C87 H87 0.9500 .
C88 H88A 0.9900 .
C88 H88B 0.9900 .
C88 C101 1.537(9) .
C89 H89 0.9500 .
C90 H90A 0.9900 .
C90 H90B 0.9900 .
C90 C2FA 1.517(9) .
C91 H91A 0.9900 .
C91 H91B 0.9900 .
C91 C3CA 1.527(10) .
C91 C2EA 1.506(13) .
C92 C1EA 1.411(10) .
C93 H93 0.9500 .
C93 C100 1.377(12) .
C93 C13 1.405(13) .
C94 H94A 0.9900 .
C94 H94B 0.9900 .
C94 C9DA 1.521(10) .
C94 C9 1.534(13) .
N95 C4EA 1.463(8) .
N95 C5DA 1.284(13) .
N96 C2DA 1.466(10) .
N96 C4DA 1.281(10) .
C97 C9EA 1.370(11) .
C98 H98A 0.9900 .
C98 H98B 0.9900 .
C98 H98C 0.9900 .
C98 H98D 0.9900 .
C98 C17 1.366(16) .
C98 C17A 1.55(3) .
C99 H99A 0.9900 .
C99 H99B 0.9900 .
C99 C16 1.514(11) .
C100 H100 0.9500 .
C101 H10A 0.9900 .
C101 H10B 0.9900 .
C101 C1BA 1.510(11) .
C102 H10C 0.9900 .
C102 H10D 0.9900 .
C102 C1 1.527(13) .
C5CA H5CA 1.0000 .
C5CA C2DA 1.557(11) 12_554
C5CA C8DA 1.501(11) .
C8CA H8CA 0.9500 .
C4EA H4EA 1.0000 .
C4EA C0DA 1.548(13) .
C4EA C6DA 1.500(15) .
C9CA H9CA 0.9900 .
C9CA H9CB 0.9900 .
C9CA C25 1.380(15) .
C0DA H0DA 1.0000 .
C0DA C0FA 1.518(8) .
C6CA H6CA 0.9900 .
C6CA H6CB 0.9900 .
C7CA H7CA 0.9500 .
C7CA C9EA 1.381(13) .
C9EA H9EA 0.9500 .
C0FA H0FA 0.9900 .
C0FA H0FB 0.9900 .
C0FA C15 1.544(13) .
C1BA H1BA 0.9800 .
C1BA H1BB 0.9800 .
C1BA H1BC 0.9800 .
C2CA H2CA 1.0000 .
C2CA C6 1.513(14) .
C2CA C18 1.525(13) .
C3CA H3CA 0.9900 .
C3CA H3CB 0.9900 .
C3CA C4CA 1.516(9) .
C4CA H4CA 0.9900 .
C4CA H4CB 0.9900 .
C1DA H1DA 0.9900 .
C1DA H1DB 0.9900 .
C1DA C8DA 1.549(14) .
C1DA C0EA 1.513(15) 12_554
C2DA C5CA 1.557(11) 12_554
C2DA H2DA 1.0000 .
C2DA C11 1.514(11) .
C3DA H3DA 0.9900 .
C3DA H3DB 0.9900 .
C3DA C3 1.505(11) .
C3DA C12 1.496(16) .
C4DA H4DA 0.9500 .
C4DA C13 1.462(11) .
C5DA H5DA 0.9500 .
C6DA H6DA 0.9900 .
C6DA H6DB 0.9900 .
C6DA C21 1.557(12) .
C8DA H8DA 0.9900 .
C8DA H8DB 0.9900 .
C9DA C9DA 1.489(17) 12_554
C9DA H9DA 1.0000 .
C0EA C1DA 1.513(15) 12_554
C0EA H0EA 0.9900 .
C0EA H0EB 0.9900 .
C0EA C11 1.506(12) .
C2EA H2EA 0.9800 .
C2EA H2EB 0.9800 .
C2EA H2EC 0.9800 .
C3EA H3EA 0.9900 .
C3EA H3EB 0.9900 .
C3EA C8 1.475(12) .
C1FA H1FA 1.0000 .
C1FA C3 1.521(8) .
C1FA C5 1.553(12) .
C2FA H2FA 0.9900 .
C2FA H2FB 0.9900 .
C2FA C7 1.524(11) .
C3 H3A 0.9900 .
C3 H3B 0.9900 .
C4 H4A 0.9900 .
C4 H4B 0.9900 .
C4 C5 1.537(11) .
C4 C12 1.534(11) .
C5 H5 1.0000 .
C6 H6 1.0000 .
C6 C10 1.502(13) .
C7 H7AA 0.9900 .
C7 H7AB 0.9900 .
C7 H7BC 0.9900 .
C7 H7BD 0.9900 .
C7 C3FA 1.50(2) .
C7 C3FB 1.42(2) .
C8 H8A 0.9900 .
C8 H8B 0.9900 .
C8 C19 1.499(13) .
C9 C9 1.47(2) 12_554
C9 H9A 0.9900 .
C9 H9B 0.9900 .
C10 H10E 0.9900 .
C10 H10F 0.9900 .
C10 C14 1.506(17) .
C11 H11A 0.9900 .
C11 H11B 0.9900 .
C12 H12A 0.9900 .
C12 H12B 0.9900 .
C14 H14A 0.9900 .
C14 H14B 0.9900 .
C14 C20 1.47(2) .
C15 H15A 0.9900 .
C15 H15B 0.9900 .
C15 C21 1.48(2) .
C16 H16A 0.9900 .
C16 H16B 0.9900 .
C16 C22 1.452(15) .
C17 H17A 0.9800 .
C17 H17B 0.9800 .
C17 H17C 0.9800 .
C18 H18A 0.9900 .
C18 H18B 0.9900 .
C18 C20 1.52(2) .
C19 H19A 0.9900 .
C19 H19B 0.9900 .
C19 C2 1.366(19) .
C20 H20A 0.9900 .
C20 H20B 0.9900 .
C21 H21A 0.9900 .
C21 H21B 0.9900 .
C22 H22A 0.9800 .
C22 H22B 0.9800 .
C22 H22C 0.9800 .
C23 H23A 0.9800 .
C23 H23B 0.9800 .
C23 H23C 0.9800 .
C25 H25A 0.9800 .
C25 H25B 0.9800 .
C25 H25C 0.9800 .
C1 H1A 0.9800 .
C1 H1B 0.9800 .
C1 H1C 0.9800 .
C2 H2A 0.9800 .
C2 H2B 0.9800 .
C2 H2C 0.9800 .
C3FA H3FA 0.9800 .
C3FA H3FB 0.9800 .
C3FA H3FC 0.9800 .
C23A H23D 0.9800 .
C23A H23E 0.9800 .
C23A H23F 0.9800 .
C17A H17D 0.9800 .
C17A H17E 0.9800 .
C17A H17F 0.9800 .
C3FB H3FD 0.9800 .
C3FB H3FE 0.9800 .
C3FB H3FF 0.9800 .

loop_
_geom_torsion_atom_site_label_1
_geom_torsion_atom_site_label_2
_geom_torsion_atom_site_label_3
_geom_torsion_atom_site_label_4
_geom_torsion
_geom_torsion_site_symmetry_1
_geom_torsion_site_symmetry_4
C2AA N3 C1AA C8EA 179.3(6) . .
C2AA N3 C1AA C6AA -1.5(6) . .
C2AA N3 C42 C65 115.1(7) . .
C2AA C9BA C5AA C7EA 7.3(8) . .
C2AA C9BA C5AA N8 -173.7(5) . .
C2AA C9BA C5BA C44 -9.1(11) . .
C2AA C9BA C5BA C46 172.3(6) . .
C2AA C1CA C6AA C0CA 170.5(6) . .
C2AA C1CA C6AA C1AA -4.2(6) . .
C7DA C3AA C26 C9AA 2.0(9) . .
C7DA C4BA N28 C1FA 175.1(7) . .
N3 C2AA C9BA C5AA 174.6(5) . .
N3 C2AA C9BA C5BA -3.7(10) . .
N3 C2AA C1CA C0AA -173.7(5) . .
N3 C2AA C1CA C6AA 3.4(6) . .
N3 C1AA C8EA C2BA 173.6(5) . .
N3 C1AA C6AA C0CA -172.3(5) . .
N3 C1AA C6AA C1CA 3.6(6) . .
N3 C42 C65 C102 173.8(6) . .
C5EA C9AA C26 C3AA -4.3(9) . .
C5EA C29 C81 N33 -5.3(10) . .
C5EA C29 C81 C1EA 176.7(6) . .
C6EA C7AA C59 C27 -2.9(9) . .
C6EA C7AA C59 C78 176.3(7) . .
C6EA C0BA C34 C27 9.0(9) . .
C6EA C0BA C34 C85 -174.1(5) . .
C0AA N1BA C50 C68 -1.1(7) . .
C0AA N1BA C50 C71 -180.0(6) . .
C0AA N1BA C52 C88 108.2(7) . .
C0AA C7EA C5AA C9BA -7.0(8) . .
C0AA C7EA C5AA N8 174.3(5) . .
C0AA C7EA C68 C50 -4.6(6) . .
C0AA C7EA C68 C72 171.9(7) . .
C0AA C1CA C6AA C0CA -13.2(11) . .
C0AA C1CA C6AA C1AA 172.0(6) . .
N1BA C0AA C7EA C5AA -172.4(5) . .
N1BA C0AA C7EA C68 4.1(6) . .
N1BA C0AA C1CA C2AA 171.7(5) . .
N1BA C0AA C1CA C6AA -4.2(11) . .
N1BA C50 C68 C7EA 3.6(7) . .
N1BA C50 C68 C72 -173.8(5) . .
N1BA C50 C71 C79 175.9(6) . .
N1BA C52 C88 C101 177.0(6) . .
C7EA C0AA N1BA C50 -1.9(6) . .
C7EA C0AA N1BA C52 165.5(5) . .
C7EA C0AA C1CA C2AA -8.2(8) . .
C7EA C0AA C1CA C6AA 175.9(6) . .
C7EA C5AA N8 C45 -20.3(10) . .
C7EA C5AA N8 C46 177.0(6) . .
C7EA C68 C72 C61 -179.5(7) . .
C8BA N2CA C7AA C6EA -2.8(6) . .
C8BA N2CA C7AA C59 -179.4(6) . .
C8BA N2CA C4CA C3CA -84.3(8) . .
C8BA C30 C51 C60 0.7(9) . .
C9BA C2AA N3 C1AA 176.5(6) . .
C9BA C2AA N3 C42 -17.9(9) . .
C9BA C2AA C1CA C0AA 8.2(8) . .
C9BA C2AA C1CA C6AA -174.7(5) . .
C9BA C5AA N8 C45 160.8(6) . .
C9BA C5AA N8 C46 -1.9(6) . .
C9BA C5BA C44 C77 -179.6(6) . .
C9BA C5BA C46 N8 5.1(6) . .
C9BA C5BA C46 C31 -177.1(5) . .
C0CA C8AA C2BA C8EA 1.5(9) . .
C0CA C8AA C35 N36 -161.9(6) . .
C1CA C2AA N3 C1AA -1.3(6) . .
C1CA C2AA N3 C42 164.2(5) . .
C1CA C2AA C9BA C5AA -7.7(8) . .
C1CA C2AA C9BA C5BA 174.0(6) . .
C1CA C0AA N1BA C50 178.2(6) . .
C1CA C0AA N1BA C52 -14.4(10) . .
C1CA C0AA C7EA C5AA 7.5(8) . .
C1CA C0AA C7EA C68 -176.0(5) . .
N2CA C8BA C30 C51 174.9(6) . .
N2CA C8BA C64 C6EA 4.9(6) . .
N2CA C8BA C64 C62 -172.3(5) . .
N2CA C7AA C59 C27 173.2(6) . .
N2CA C7AA C59 C78 -7.6(12) . .
N3CA C6BA C77 C44 -171.0(6) . .
N3CA C6BA C77 C8CA 6.9(10) . .
N3CA C0DA C0FA C15 176.6(11) . .
N4CA C0BA C34 C27 -172.7(5) . .
N4CA C0BA C34 C85 4.2(6) . .
N4CA C39 C63 C47 176.4(6) . .
N4CA C39 C85 C34 2.7(6) . .
N4CA C39 C85 C54 -173.6(5) . .
C1AA N3 C42 C65 -81.0(7) . .
C1AA C8EA C2BA C8AA 1.2(9) . .
N2AA C9AA C26 C3AA 174.7(6) . .
N2AA C3BA C83 C49 178.4(5) . .
N2AA C7BA C29 C5EA 4.5(6) . .
N2AA C7BA C29 C81 -173.6(5) . .
N2AA C7BA C38 C43 -3.5(12) . .
N2AA C7BA C38 C92 173.6(6) . .
C8EA C1AA C6AA C0CA 7.0(8) . .
C8EA C1AA C6AA C1CA -177.1(5) . .
C3AA C7DA C4AA C5EA 0.7(10) . .
C3AA C7DA C4BA N28 12.1(11) . .
C4AA C7DA C3AA C26 -0.2(10) . .
C4AA C7DA C4BA N28 -164.6(7) . .
C4AA C5EA C9AA N2AA -174.4(5) . .
C4AA C5EA C9AA C26 4.8(8) . .
C4AA C5EA C29 C7BA 171.8(7) . .
C4AA C5EA C29 C81 -10.5(12) . .
C5AA C7EA C68 C50 170.8(7) . .
C5AA C7EA C68 C72 -12.7(13) . .
C5AA C9BA C5BA C44 172.5(6) . .
C5AA C9BA C5BA C46 -6.1(6) . .
C5AA N8 C45 C75 113.2(7) . .
C5AA N8 C46 C5BA -2.1(7) . .
C5AA N8 C46 C31 -179.7(6) . .
C6AA C0CA C8AA C2BA 0.1(9) . .
C6AA C0CA C8AA C35 176.6(6) . .
C6AA C1AA C8EA C2BA -5.6(9) . .
N8 C45 C75 C9CA 179.6(6) . .
C7AA C6EA C0BA N4CA 176.1(5) . .
C7AA C6EA C0BA C34 -6.0(8) . .
C7AA C6EA C64 C8BA -6.4(6) . .
C7AA C6EA C64 C62 169.8(7) . .
C7AA N2CA C4CA C3CA 115.1(7) . .
C7AA C59 C78 C58 174.1(7) . .
C7AA C59 C78 C69 -6.8(14) . .
C8AA C0CA C6AA C1CA -178.5(6) . .
C8AA C0CA C6AA C1AA -4.1(8) . .
C8AA C35 N36 C5 170.5(6) . .
C9AA C5EA C4AA C7DA -2.9(9) . .
C9AA C5EA C29 C7BA -4.4(6) . .
C9AA C5EA C29 C81 173.2(6) . .
C9AA N2AA C3BA C83 -83.1(6) . .
C9AA N2AA C7BA C29 -2.9(6) . .
C9AA N2AA C7BA C38 175.3(6) . .
C0BA C6EA C7AA N2CA -173.9(5) . .
C0BA C6EA C7AA C59 3.0(8) . .
C0BA C6EA C64 C8BA 173.1(6) . .
C0BA C6EA C64 C62 -10.6(13) . .
C0BA N4CA C39 C63 178.9(5) . .
C0BA N4CA C39 C85 -0.3(6) . .
C0BA N4CA C6CA C76 111.9(7) . .
C0BA C34 C85 C39 -4.1(6) . .
C0BA C34 C85 C54 171.1(7) . .
C2BA C8AA C35 N36 14.6(10) . .
C3BA N2AA C9AA C5EA -170.4(5) . .
C3BA N2AA C9AA C26 10.5(9) . .
C3BA N2AA C7BA C29 166.4(5) . .
C3BA N2AA C7BA C38 -15.4(10) . .
C4BA C7DA C3AA C26 -176.8(6) . .
C4BA C7DA C4AA C5EA 177.4(6) . .
C4BA N28 C1FA C3 143.1(7) . .
C4BA N28 C1FA C5 -97.1(7) . .
C5BA C9BA C5AA C7EA -174.0(5) . .
C5BA C9BA C5AA N8 5.0(6) . .
C5BA C44 C77 C6BA 174.5(6) . .
C5BA C44 C77 C8CA -3.5(9) . .
C6BA N3CA C0DA C4EA -93.4(9) . .
C6BA N3CA C0DA C0FA 146.0(9) . .
C6BA C77 C8CA C31 -172.5(6) . .
C7BA N2AA C9AA C5EA 0.0(6) . .
C7BA N2AA C9AA C26 -179.1(6) . .
C7BA N2AA C3BA C83 108.6(7) . .
C7BA C29 C81 N33 172.1(6) . .
C7BA C29 C81 C1EA -5.9(8) . .
C7BA C38 C43 C80 -9.4(14) . .
C7BA C38 C43 C97 173.1(7) . .
C7BA C38 C92 N67 -174.4(5) . .
C7BA C38 C92 C1EA 6.9(9) . .
C27 C34 C85 C39 172.1(7) . .
C27 C34 C85 C54 -12.7(13) . .
C27 N48 C58 C78 -3.9(7) . .
C27 N48 C58 C100 177.8(7) . .
C27 N48 C82 C99 116.1(7) . .
C27 C59 C78 C58 -6.6(7) . .
C27 C59 C78 C69 172.6(7) . .
N28 C1FA C3 C3DA 177.8(8) . .
N28 C1FA C5 N36 67.2(7) . .
N28 C1FA C5 C4 -173.8(5) . .
C29 C5EA C4AA C7DA -178.8(6) . .
C29 C5EA C9AA N2AA 2.7(6) . .
C29 C5EA C9AA C26 -178.1(5) . .
C29 C7BA C38 C43 174.5(7) . .
C29 C7BA C38 C92 -8.5(9) . .
C29 C81 C1EA C32 -176.1(5) . .
C29 C81 C1EA C92 4.5(8) . .
C30 C8BA N2CA C7AA -179.0(5) . .
C30 C8BA N2CA C4CA 17.5(9) . .
C30 C8BA C64 C6EA -177.4(5) . .
C30 C8BA C64 C62 5.5(8) . .
C30 C51 C60 C62 -1.9(9) . .
C30 C51 C60 C74 -172.7(6) . .
C32 C41 C73 C87 -1.2(10) . .
C32 C41 C73 C5DA 177.0(6) . .
N33 C81 C1EA C32 5.5(6) . .
N33 C81 C1EA C92 -173.8(5) . .
N33 C90 C2FA C7 179.3(6) . .
C34 C27 N48 C58 177.5(6) . .
C34 C27 N48 C82 -20.2(11) . .
C34 C27 C59 C7AA 5.7(9) . .
C34 C27 C59 C78 -173.8(6) . .
C35 C8AA C2BA C8EA -174.9(6) . .
C35 N36 C5 C1FA -93.1(8) . .
C35 N36 C5 C4 146.9(8) . .
C38 C7BA C29 C5EA -173.8(6) . .
C38 C7BA C29 C81 8.1(9) . .
C38 C43 C80 C86 -178.6(7) . .
C38 C43 C97 N67 3.3(7) . .
C38 C43 C97 C9EA -175.5(6) . .
C38 C92 C1EA C32 175.8(6) . .
C38 C92 C1EA C81 -5.1(8) . .
C39 N4CA C0BA C6EA 175.5(5) . .
C39 N4CA C0BA C34 -2.6(6) . .
C39 N4CA C6CA C76 -82.9(7) . .
C40 C47 C63 C39 -0.4(8) . .
C40 C54 C85 C34 -179.7(6) . .
C40 C54 C85 C39 -4.9(8) . .
C40 C55 N57 C5CA 174.5(6) . .
C41 C32 C53 N33 -175.9(5) . .
C41 C32 C53 C37 2.7(9) . .
C41 C32 C1EA C81 175.0(7) . .
C41 C32 C1EA C92 -5.8(13) . .
C41 C73 C87 C37 2.3(10) . .
C41 C73 C5DA N95 -169.6(7) . .
C42 N3 C1AA C8EA 12.4(9) . .
C42 N3 C1AA C6AA -168.4(5) . .
C42 C65 C102 C1 -176.7(9) . .
C43 C38 C92 N67 3.5(7) . .
C43 C38 C92 C1EA -175.2(5) . .
C43 C80 C86 C89 173.1(6) . .
C43 C80 C86 C7CA -2.5(11) . .
C43 C97 C9EA C7CA -7.3(11) . .
C44 C5BA C46 N8 -173.8(5) . .
C44 C5BA C46 C31 4.0(8) . .
C44 C77 C8CA C31 5.3(10) . .
C45 N8 C46 C5BA -166.4(5) . .
C45 N8 C46 C31 16.0(10) . .
C45 C75 C9CA C25 -83.9(12) . .
C46 N8 C45 C75 -85.8(7) . .
C46 C5BA C44 C77 -1.1(8) . .
C46 C31 C8CA C77 -2.4(10) . .
C47 C40 C54 C85 0.2(9) . .
C47 C40 C55 N57 7.4(10) . .
N48 C27 C34 C0BA 173.6(6) . .
N48 C27 C34 C85 -2.3(12) . .
N48 C27 C59 C7AA -176.2(5) . .
N48 C27 C59 C78 4.3(7) . .
N48 C58 C78 C59 6.5(7) . .
N48 C58 C78 C69 -172.9(5) . .
N48 C58 C100 C93 173.4(7) . .
N48 C82 C99 C16 178.5(7) . .
C50 N1BA C52 C88 -85.6(7) . .
C50 C68 C72 C61 -3.2(9) . .
C50 C71 C79 C61 -1.6(11) . .
C51 C60 C62 C64 5.2(9) . .
C51 C60 C74 N70 6.2(11) . .
C52 N1BA C50 C68 -169.8(5) . .
C52 N1BA C50 C71 11.3(9) . .
C52 C88 C101 C1BA -72.6(8) . .
C53 C32 C41 C73 -1.2(9) . .
C53 C32 C1EA C81 -6.4(7) . .
C53 C32 C1EA C92 172.8(7) . .
C53 N33 C81 C29 179.3(6) . .
C53 N33 C81 C1EA -2.5(6) . .
C53 N33 C90 C2FA -85.2(7) . .
C53 C37 C87 C73 -0.9(9) . .
C54 C40 C47 C63 2.6(9) . .
C54 C40 C55 N57 -170.0(6) . .
C55 C40 C47 C63 -174.6(6) . .
C55 C40 C54 C85 177.5(5) . .
C55 N57 C5CA C2DA -98.4(8) . 12_554
C55 N57 C5CA C8DA 141.3(8) . .
C56 C61 C72 C68 177.2(6) . .
C56 C61 C79 C71 -174.6(7) . .
C56 N66 C6 C2CA -90.4(9) . .
C56 N66 C6 C10 147.3(8) . .
N57 C5CA C8DA C1DA 178.3(8) . .
C58 N48 C82 C99 -83.6(8) . .
C59 C27 C34 C0BA -8.8(9) . .
C59 C27 C34 C85 175.4(6) . .
C59 C27 N48 C58 -0.4(7) . .
C59 C27 N48 C82 161.9(6) . .
C60 C62 C64 C6EA 177.3(7) . .
C60 C62 C64 C8BA -6.9(9) . .
C61 C56 N66 C6 173.9(7) . .
C62 C60 C74 N70 -164.7(7) . .
C63 C39 C85 C34 -176.5(5) . .
C63 C39 C85 C54 7.2(8) . .
C64 C6EA C7AA N2CA 5.8(6) . .
C64 C6EA C7AA C59 -177.3(5) . .
C64 C6EA C0BA N4CA -3.5(11) . .
C64 C6EA C0BA C34 174.4(6) . .
C64 C8BA N2CA C7AA -1.4(6) . .
C64 C8BA N2CA C4CA -164.9(5) . .
C64 C8BA C30 C51 -2.5(8) . .
N66 C56 C61 C72 -168.0(7) . .
N66 C56 C61 C79 10.0(11) . .
N66 C6 C10 C14 174.7(8) . .
N67 C92 C1EA C32 -2.6(11) . .
N67 C92 C1EA C81 176.5(5) . .
N67 C97 C9EA C7CA 174.1(7) . .
N67 C3EA C8 C19 -177.8(10) . .
C68 C7EA C5AA C9BA 177.9(6) . .
C68 C7EA C5AA N8 -0.8(12) . .
C68 C50 C71 C79 -2.8(10) . .
C71 C50 C68 C7EA -177.5(6) . .
C71 C50 C68 C72 5.1(9) . .
C72 C61 C79 C71 3.4(10) . .
C74 C60 C62 C64 176.2(6) . .
C74 N70 C9DA C94 144.2(8) . .
C74 N70 C9DA C9DA -93.2(9) . 12_554
C78 C58 C100 C93 -4.7(11) . .
C78 C69 C13 C93 -3.7(11) . .
C78 C69 C13 C4DA 173.4(6) . .
C79 C61 C72 C68 -0.9(10) . .
C80 C43 C97 N67 -174.8(6) . .
C80 C43 C97 C9EA 6.4(10) . .
C80 C86 C89 N84 -164.4(8) . .
C80 C86 C7CA C9EA 1.6(13) . .
C81 N33 C53 C32 -1.7(7) . .
C81 N33 C53 C37 179.7(6) . .
C81 N33 C90 C2FA 116.0(7) . .
C82 N48 C58 C78 -168.1(6) . .
C82 N48 C58 C100 13.6(10) . .
C82 C99 C16 C22 -176.6(10) . .
N84 C2CA C6 N66 64.1(9) . .
N84 C2CA C6 C10 -171.2(7) . .
N84 C2CA C18 C20 177.3(9) . .
C85 C39 C63 C47 -4.6(8) . .
C86 C7CA C9EA C97 3.2(13) . .
C87 C37 C53 C32 -1.6(9) . .
C87 C37 C53 N33 176.8(6) . .
C87 C73 C5DA N95 8.7(10) . .
C89 N84 C2CA C6 -92.8(8) . .
C89 N84 C2CA C18 146.2(8) . .
C89 C86 C7CA C9EA -173.9(8) . .
C90 N33 C53 C32 -164.7(5) . .
C90 N33 C53 C37 16.7(9) . .
C90 N33 C81 C29 -19.6(10) . .
C90 N33 C81 C1EA 158.5(6) . .
C90 C2FA C7 C3FA -91.2(12) . .
C90 C2FA C7 C3FB 175.0(14) . .
C91 C3CA C4CA N2CA -178.6(7) . .
C92 C38 C43 C80 173.4(7) . .
C92 C38 C43 C97 -4.1(7) . .
C92 N67 C97 C43 -1.2(7) . .
C92 N67 C97 C9EA 177.6(7) . .
C92 N67 C3EA C8 119.4(9) . .
N95 C4EA C0DA N3CA 66.9(11) . .
N95 C4EA C0DA C0FA -174.1(10) . .
N95 C4EA C6DA C21 171.9(13) . .
N96 C2DA C11 C0EA 172.0(8) . .
N96 C4DA C13 C69 -168.3(7) . .
N96 C4DA C13 C93 8.7(11) . .
C97 C43 C80 C86 -1.3(10) . .
C97 N67 C92 C38 -1.5(7) . .
C97 N67 C92 C1EA 177.1(6) . .
C97 N67 C3EA C8 -85.5(11) . .
C98 C76 C6CA N4CA 169.2(7) . .
C100 C58 C78 C59 -175.1(7) . .
C100 C58 C78 C69 5.5(10) . .
C100 C93 C13 C69 4.6(11) . .
C100 C93 C13 C4DA -172.3(7) . .
C5CA C2DA C11 C0EA 52.6(11) 12_554 .
C8CA C31 C46 N8 175.0(6) . .
C8CA C31 C46 C5BA -2.3(9) . .
C4EA N95 C5DA C73 169.7(7) . .
C4EA C0DA C0FA C15 56.9(16) . .
C4EA C6DA C21 C15 -59(2) . .
C0DA N3CA C6BA C77 169.3(7) . .
C0DA C4EA C6DA C21 55.8(17) . .
C0DA C0FA C15 C21 -60.9(16) . .
C6CA N4CA C0BA C6EA -17.8(9) . .
C6CA N4CA C0BA C34 164.1(6) . .
C6CA N4CA C39 C63 10.7(9) . .
C6CA N4CA C39 C85 -168.4(5) . .
C6CA C76 C98 C17 -72.7(12) . .
C6CA C76 C98 C17A -148.9(13) . .
C7CA C86 C89 N84 11.2(13) . .
C0FA C15 C21 C6DA 60.1(18) . .
C2CA N84 C89 C86 169.4(7) . .
C2CA C6 C10 C14 51.2(11) . .
C2CA C18 C20 C14 -57.9(13) . .
C4CA N2CA C7AA C6EA 159.8(5) . .
C4CA N2CA C7AA C59 -16.8(10) . .
C1DA C0EA C11 C2DA -56.3(12) 12_554 .
C2DA N96 C4DA C13 167.1(7) . .
C2DA C5CA C8DA C1DA 57.9(11) 12_554 .
C4DA N96 C2DA C5CA -87.5(9) . 12_554
C4DA N96 C2DA C11 150.4(7) . .
C5DA C73 C87 C37 -175.9(6) . .
C5DA N95 C4EA C0DA -93.9(11) . .
C5DA N95 C4EA C6DA 147.4(10) . .
C6DA C4EA C0DA N3CA -174.1(8) . .
C6DA C4EA C0DA C0FA -55.1(14) . .
C9DA N70 C74 C60 171.8(7) . .
C9DA C94 C9 C9 -54.6(13) . 12_554
C0EA C1DA C8DA C5CA -62.4(11) 12_554 .
C1EA C32 C41 C73 177.3(7) . .
C1EA C32 C53 N33 5.2(7) . .
C1EA C32 C53 C37 -176.2(6) . .
C2EA C91 C3CA C4CA 173.9(10) . .
C3EA N67 C92 C38 155.8(7) . .
C3EA N67 C92 C1EA -25.6(10) . .
C3EA N67 C97 C43 -160.1(6) . .
C3EA N67 C97 C9EA 18.7(10) . .
C3EA C8 C19 C2 175.2(17) . .
C3 C3DA C12 C4 58.3(10) . .
C3 C1FA C5 N36 -173.3(6) . .
C3 C1FA C5 C4 -54.3(8) . .
C5 C1FA C3 C3DA 58.9(11) . .
C5 C4 C12 C3DA -55.3(12) . .
C6 C2CA C18 C20 57.8(12) . .
C6 C10 C14 C20 -52.7(14) . .
C9 C94 C9DA N70 172.7(9) . .
C9 C94 C9DA C9DA 52.1(13) . 12_554
C10 C14 C20 C18 53.7(16) . .
C12 C3DA C3 C1FA -60.8(10) . .
C12 C4 C5 N36 171.0(8) . .
C12 C4 C5 C1FA 52.6(10) . .
C13 C69 C78 C58 -1.3(9) . .
C13 C69 C78 C59 179.6(7) . .
C13 C93 C100 C58 -0.6(11) . .
C18 C2CA C6 N66 -177.5(8) . .
C18 C2CA C6 C10 -52.8(11) . .
C23 C49 C83 C3BA 161.5(10) . .
C23A C49 C83 C3BA -75.7(10) . .

loop_
_smtbx_masks_void_nr
_smtbx_masks_void_average_x
_smtbx_masks_void_average_y
_smtbx_masks_void_average_z
_smtbx_masks_void_volume
_smtbx_masks_void_count_electrons
_smtbx_masks_void_content
1 -0.660 -0.021 -0.144 10450.3 1859.5 'Disordered solvent molecules'
2 0.000 0.298 0.667 15.3 1.7 ?
3 0.000 0.702 0.167 15.3 1.7 ?
4 0.298 0.298 0.833 15.3 1.7 ?
5 0.298 0.000 0.000 15.3 1.7 ?
6 0.702 0.702 0.333 15.3 1.7 ?
7 0.702 0.000 0.500 15.3 1.7 ?
